data_4320007
loop_
_publ_author_name
'Pramatha Payra'
'Shao-Ching Hung'
'Wai Him Kwok'
'Dean Johnston'
'Judith Gallucci'
'Michael K. Chan'

_publ_contact_author_address
;Departments of Chemistry and Biochemistry
The Ohio State University
100 West 18th Avenue
Columbus, OH 43210
;
_publ_contact_author_email chan@chemistry.ohio-state.edu
_publ_contact_author_fax 614-292-6773
_publ_contact_author_name 'Michael K. Chan'
_publ_contact_author_phone 614-292-8375
_publ_section_title
;
 Structural, Magnetic and Catalytic Properties of a Self-Recognized
 \m-Oxo-Bridged Diiron(III) Bis(benzimidazole) Complex
;
_journal_name_full 'Inorganic Chemistry'
_journal_page_first 4036
_journal_page_last 4039
_journal_paper_doi 10.1021/ic0013781
_journal_volume 40
_journal_year 2001
_chemical_formula_sum 'C132 H124 Cl8 Fe4 N30 O43'
_chemical_formula_weight 3325.65
_chemical_name_systematic
;
 ?
;
_space_group_IT_number 4
_symmetry_cell_setting monoclinic
_symmetry_space_group_name_Hall 'P 2yb'
_symmetry_space_group_name_H-M 'P 1 21 1'
_audit_creation_method SHELXL--93
_cell_angle_alpha 90.00
_cell_angle_beta 97.208(1)
_cell_angle_gamma 90.00
_cell_formula_units_Z 2
_cell_length_a 15.4831(4)
_cell_length_b 30.1771(7)
_cell_length_c 16.2334(4)
_cell_measurement_temperature 173
_cell_volume 7524.9(3)
_computing_data_reduction 'Denzo and Scalepack (Otwinowski & Minor, 1997)'
_computing_structure_refinement 'SHELXL--93 (Sheldrick, 1993)'
_computing_structure_solution 'SHELXS--86 (Sheldrick, 1990)'
_diffrn_ambient_temperature 173
_diffrn_measurement_device 'Nonius Kappa CCD'
_diffrn_measurement_method 'omega scans'
_diffrn_radiation_monochromator graphite
_diffrn_radiation_source 'fine-focus sealed tube'
_diffrn_radiation_type MoK\a
_diffrn_radiation_wavelength 0.71073
_diffrn_reflns_limit_h_max 18
_diffrn_reflns_limit_h_min -18
_diffrn_reflns_limit_k_max 35
_diffrn_reflns_limit_k_min -35
_diffrn_reflns_limit_l_max 19
_diffrn_reflns_limit_l_min -19
_diffrn_reflns_number 72054
_diffrn_reflns_theta_max 25.03
_diffrn_reflns_theta_min 2.37
_exptl_absorpt_coefficient_mu 0.610
_exptl_crystal_colour red
_exptl_crystal_density_diffrn 1.465
_exptl_crystal_description 'irregular chunk'
_exptl_crystal_F_000 3420
_exptl_crystal_size_max 0.38
_exptl_crystal_size_mid 0.38
_exptl_crystal_size_min 0.38
_refine_diff_density_max 1.130
_refine_diff_density_min -0.525
_refine_ls_abs_structure_details 'Flack H D (1983), Acta Cryst. A39, 876-881'
_refine_ls_abs_structure_Flack 0.48(2)
_refine_ls_extinction_method none
_refine_ls_goodness_of_fit_all 1.065
_refine_ls_goodness_of_fit_obs 1.105
_refine_ls_hydrogen_treatment noref
_refine_ls_matrix_type full
_refine_ls_number_parameters 1889
_refine_ls_number_reflns 24515
_refine_ls_number_restraints 1
_refine_ls_restrained_S_all 1.066
_refine_ls_restrained_S_obs 1.105
_refine_ls_R_factor_all 0.1056
_refine_ls_R_factor_obs 0.0819
_refine_ls_shift/esd_max 0.038
_refine_ls_shift/esd_mean 0.003
_refine_ls_structure_factor_coef Fsqd
_refine_ls_weighting_details 'w=1/[\s^2^(Fo^2^)+(0.1493P)^2^+11.9200P] where P=(Fo^2^+2Fc^2^)/3'
_refine_ls_weighting_scheme calc
_refine_ls_wR_factor_all 0.2413
_refine_ls_wR_factor_obs 0.2214
_reflns_number_observed 19401
_reflns_number_total 24518
_reflns_observed_criterion >2sigma(I)
_cod_data_source_file ic0013781.cif
_cod_data_source_block chan747
_cod_depositor_comments
;
The following automatic conversions were performed:

'_refine_ls_weighting_scheme' value 'calc
w=1/[\s^2^(Fo^2^)+(0.1493P)^2^+11.9200P] where P=(Fo^2^+2Fc^2^)/3'
was changed to 'calc'. New tag '_refine_ls_weighting_details' was
created. The value of the new tag was set to
'w=1/[\s^2^(Fo^2^)+(0.1493P)^2^+11.9200P] where P=(Fo^2^+2Fc^2^)/3'.

Automatic conversion script
Id: cif_fix_values 3143 2015-03-26 13:38:13Z robertas 
;
_cod_original_cell_volume 7524.9
_cod_database_code 4320007

loop_
_symmetry_equiv_pos_as_xyz
'x, y, z'
'-x, y+1/2, -z'

loop_
_atom_site_aniso_label
_atom_site_aniso_U_11
_atom_site_aniso_U_22
_atom_site_aniso_U_33
_atom_site_aniso_U_23
_atom_site_aniso_U_13
_atom_site_aniso_U_12
Fe1A 0.0348(6) 0.0423(6) 0.0336(6) 0.0014(4) 0.0057(4) -0.0022(5)
Fe1B 0.0281(5) 0.0462(6) 0.0317(5) 0.0025(4) 0.0052(4) 0.0005(5)
O1A 0.035(3) 0.047(3) 0.034(3) -0.003(2) 0.007(2) 0.002(2)
O2A 0.050(3) 0.059(3) 0.040(3) -0.001(2) 0.016(3) -0.002(3)
O2B 0.064(4) 0.067(4) 0.057(4) 0.000(3) 0.023(3) 0.001(3)
N1A 0.041(4) 0.054(4) 0.030(3) 0.000(3) 0.009(3) -0.009(3)
N2A 0.034(4) 0.040(3) 0.043(4) -0.009(3) 0.009(3) -0.005(3)
N3A 0.038(4) 0.043(4) 0.038(3) 0.008(3) 0.004(3) 0.002(3)
N4A 0.040(4) 0.049(4) 0.028(3) 0.004(3) 0.010(3) -0.004(3)
N5A 0.060(4) 0.052(4) 0.028(3) 0.001(3) 0.019(3) 0.000(3)
N6A 0.048(4) 0.048(4) 0.041(4) 0.004(3) 0.002(3) 0.002(3)
C1A 0.048(5) 0.039(4) 0.041(4) -0.001(3) 0.003(4) 0.000(4)
C2A 0.050(5) 0.064(5) 0.019(4) 0.005(3) 0.007(3) 0.002(4)
C3A 0.055(5) 0.077(6) 0.031(4) 0.003(4) 0.006(4) 0.003(5)
C4A 0.058(6) 0.086(7) 0.040(5) -0.021(5) 0.004(4) -0.004(5)
C5A 0.053(5) 0.080(6) 0.048(5) 0.000(4) 0.010(4) -0.012(5)
C6A 0.046(5) 0.056(5) 0.035(4) 0.012(3) 0.004(3) -0.003(4)
C7A 0.038(4) 0.057(5) 0.030(4) -0.006(3) 0.008(3) -0.015(4)
C8A 0.042(5) 0.051(5) 0.039(4) 0.003(3) 0.009(3) -0.011(4)
C9A 0.054(5) 0.064(5) 0.037(4) 0.000(4) 0.011(4) 0.001(4)
C10A 0.043(5) 0.059(5) 0.071(6) 0.003(4) 0.026(5) -0.010(4)
C11A 0.061(6) 0.061(5) 0.038(5) 0.008(4) 0.029(4) 0.006(4)
C12A 0.086(7) 0.059(5) 0.024(4) -0.005(3) 0.002(4) -0.016(5)
C13A 0.053(5) 0.038(4) 0.018(3) 0.005(3) 0.005(3) -0.003(3)
C14A 0.051(5) 0.041(4) 0.024(4) -0.008(3) -0.004(3) -0.005(4)
C15A 0.089(7) 0.037(4) 0.055(5) 0.014(4) 0.005(5) 0.004(4)
C16A 0.052(5) 0.052(5) 0.040(4) -0.012(4) -0.012(4) 0.010(4)
C17A 0.049(5) 0.069(6) 0.055(5) 0.007(4) -0.005(4) -0.002(5)
C18A 0.066(7) 0.074(7) 0.072(7) 0.010(5) -0.021(5) 0.020(6)
C19A 0.043(6) 0.091(7) 0.069(6) -0.014(6) -0.005(5) -0.003(5)
C20A 0.039(5) 0.051(5) 0.053(5) -0.006(4) -0.004(4) 0.003(4)
C21A 0.040(5) 0.043(4) 0.051(5) -0.009(4) -0.004(4) -0.005(4)
C22A 0.033(4) 0.053(5) 0.046(4) -0.012(4) 0.014(4) -0.009(4)
C23A 0.042(5) 0.049(5) 0.046(5) -0.007(4) 0.023(4) -0.005(4)
C24A 0.053(5) 0.045(5) 0.055(5) -0.008(4) 0.025(4) -0.007(4)
C25A 0.065(6) 0.058(6) 0.062(6) -0.015(5) 0.031(5) -0.016(5)
C26A 0.057(6) 0.041(5) 0.092(8) -0.013(5) 0.057(6) -0.008(4)
C27A 0.063(6) 0.051(5) 0.064(6) 0.002(4) 0.046(5) 0.007(4)
C28A 0.046(5) 0.036(4) 0.067(5) -0.004(4) 0.031(4) -0.006(4)
C29A 0.037(4) 0.056(5) 0.049(5) -0.005(4) 0.017(4) 0.000(4)
C30A 0.092(7) 0.063(6) 0.049(5) 0.005(4) 0.039(5) 0.005(5)
N1B 0.032(3) 0.044(3) 0.029(3) 0.005(3) 0.008(3) -0.006(3)
N2B 0.035(3) 0.046(4) 0.034(3) -0.005(3) 0.005(3) 0.002(3)
N3B 0.035(4) 0.058(4) 0.021(3) -0.006(3) 0.007(2) -0.007(3)
N4B 0.025(3) 0.047(4) 0.035(3) 0.003(3) -0.002(2) -0.001(3)
N5B 0.054(4) 0.049(4) 0.036(4) 0.005(3) 0.016(3) 0.003(3)
N6B 0.049(4) 0.050(4) 0.030(3) -0.001(3) 0.009(3) -0.009(3)
C1B 0.043(4) 0.044(4) 0.034(4) -0.003(3) 0.014(3) -0.006(4)
C2B 0.039(4) 0.056(5) 0.038(4) -0.017(4) 0.004(3) -0.004(4)
C3B 0.090(7) 0.046(5) 0.053(5) 0.007(4) 0.033(5) -0.009(5)
C4B 0.070(7) 0.077(6) 0.048(5) -0.015(5) 0.020(5) -0.020(5)
C5B 0.053(5) 0.074(6) 0.041(5) -0.006(4) 0.010(4) -0.018(5)
C6B 0.045(5) 0.054(5) 0.033(4) -0.009(3) 0.017(3) -0.004(4)
C7B 0.031(4) 0.059(5) 0.029(4) -0.008(3) 0.000(3) -0.010(4)
C8B 0.034(4) 0.053(5) 0.044(4) -0.007(4) 0.004(3) 0.003(4)
C9B 0.036(5) 0.056(5) 0.046(5) -0.003(4) 0.005(3) -0.010(4)
C10B 0.052(5) 0.052(5) 0.044(5) -0.011(4) 0.004(4) 0.012(4)
C11B 0.066(6) 0.044(5) 0.042(5) -0.006(4) -0.017(4) 0.007(4)
C12B 0.063(6) 0.050(5) 0.030(4) 0.000(3) -0.003(4) -0.010(4)
C13B 0.035(4) 0.044(4) 0.029(4) -0.007(3) -0.001(3) 0.000(3)
C14B 0.054(5) 0.036(4) 0.032(4) 0.009(3) 0.007(3) -0.010(3)
C15B 0.076(6) 0.055(5) 0.033(4) 0.011(4) 0.007(4) -0.010(5)
C16B 0.026(4) 0.053(5) 0.039(4) 0.001(3) 0.012(3) -0.008(3)
C17B 0.049(5) 0.057(5) 0.044(5) 0.000(4) 0.023(4) -0.006(4)
C18B 0.037(5) 0.062(5) 0.064(6) -0.005(4) 0.020(4) -0.014(4)
C19B 0.035(4) 0.064(5) 0.051(5) 0.007(4) 0.014(4) -0.002(4)
C20B 0.031(4) 0.050(5) 0.045(4) -0.002(3) 0.009(3) -0.005(4)
C21B 0.030(4) 0.059(5) 0.036(4) -0.005(3) 0.011(3) -0.007(4)
C22B 0.037(4) 0.039(4) 0.030(4) -0.001(3) 0.005(3) -0.003(3)
C23B 0.021(3) 0.048(4) 0.037(4) -0.007(3) 0.000(3) 0.007(3)
C24B 0.026(4) 0.064(5) 0.043(4) 0.006(4) 0.009(3) 0.008(4)
C25B 0.045(5) 0.064(5) 0.035(4) -0.005(4) -0.008(4) 0.008(4)
C26B 0.053(5) 0.072(6) 0.026(4) 0.004(4) -0.003(3) 0.016(5)
C27B 0.034(4) 0.059(5) 0.038(4) 0.004(4) -0.001(3) 0.000(4)
C28B 0.037(4) 0.042(4) 0.034(4) -0.004(3) 0.004(3) 0.010(3)
C29B 0.045(5) 0.050(5) 0.032(4) -0.010(3) 0.009(3) 0.000(4)
C30B 0.066(6) 0.062(5) 0.044(5) 0.004(4) 0.012(4) 0.001(5)
Cl1 0.177(3) 0.047(2) 0.053(2) 0.0093(12) 0.043(2) 0.032(2)
O11 0.363(21) 0.118(8) 0.038(5) 0.004(5) -0.030(8) -0.064(11)
O12 0.179(13) 0.127(10) 0.190(13) -0.006(9) 0.005(10) 0.046(9)
O13 0.227(13) 0.078(7) 0.084(6) -0.022(5) 0.018(7) -0.001(7)
O14 0.179(12) 0.169(11) 0.105(8) 0.033(8) 0.050(8) 0.018(9)
Cl2 0.127(2) 0.053(2) 0.049(2) -0.0073(11) 0.0375(15) -0.0225(14)
O21 0.172(9) 0.088(6) 0.059(5) -0.022(4) 0.019(5) 0.042(6)
O22 0.208(11) 0.050(5) 0.082(6) -0.003(4) 0.069(6) -0.007(5)
O23 0.655(43) 0.128(11) 0.061(7) 0.000(7) 0.097(14) 0.142(18)
O24 0.079(7) 0.140(10) 0.418(26) 0.171(14) 0.034(11) -0.011(7)
Cl3 0.086(2) 0.0596(15) 0.093(2) -0.0020(14) 0.052(2) -0.0057(14)
O31 0.147(9) 0.090(6) 0.162(9) 0.010(6) 0.111(8) -0.013(6)
O32 0.147(9) 0.075(5) 0.152(9) 0.010(5) 0.105(7) 0.003(5)
O33 0.134(9) 0.112(8) 0.235(14) -0.063(9) 0.078(9) -0.052(7)
O34 0.174(13) 0.271(20) 0.190(14) -0.058(13) -0.060(11) 0.131(14)
Cl4 0.078(2) 0.0544(13) 0.0650(15) -0.0053(11) 0.0335(13) -0.0151(12)
O41 0.120(7) 0.094(6) 0.142(8) 0.042(6) 0.072(6) 0.002(5)
O42 0.127(7) 0.066(5) 0.088(5) 0.005(4) 0.066(5) 0.004(4)
O43 0.151(9) 0.077(5) 0.129(8) -0.028(5) 0.072(7) -0.045(6)
O44 0.216(14) 0.124(9) 0.170(11) 0.058(9) 0.031(10) 0.080(10)
Cl5 0.089(2) 0.086(2) 0.0473(14) -0.0131(12) 0.0198(13) 0.016(2)
O51 0.082(5) 0.093(5) 0.077(5) -0.002(4) 0.011(4) 0.029(4)
O52 0.113(8) 0.125(8) 0.115(7) -0.023(6) 0.000(6) -0.003(7)
O53 0.171(10) 0.105(7) 0.102(7) -0.023(6) 0.052(7) 0.031(7)
O54 0.136(9) 0.294(17) 0.091(7) 0.034(9) 0.072(7) 0.072(11)
Cl6 0.0353(13) 0.092(2) 0.145(3) -0.057(2) 0.009(2) -0.0116(13)
O61 0.086(6) 0.087(6) 0.162(9) -0.058(6) 0.026(6) -0.019(5)
O62 0.056(6) 0.095(7) 0.422(24) -0.093(11) 0.046(9) 0.000(5)
O63 0.169(14) 0.181(15) 0.405(30) -0.136(18) 0.165(19) -0.055(12)
O64 0.239(18) 0.199(16) 0.367(26) -0.149(18) -0.220(20) 0.133(15)
Cl7 0.114(3) 0.145(3) 0.056(2) -0.021(2) 0.001(2) 0.056(2)
O71 0.149(10) 0.299(19) 0.064(6) -0.036(8) 0.028(6) -0.053(11)
O72 0.116(9) 0.261(17) 0.153(11) -0.014(11) -0.047(8) 0.069(11)
O73 0.193(12) 0.147(10) 0.156(11) -0.073(9) 0.065(9) 0.019(9)
O74 0.488(38) 0.093(10) 0.227(18) 0.056(11) 0.102(21) 0.070(15)
Cl8 0.055(2) 0.074(2) 0.095(2) -0.0284(15) 0.0130(14) -0.0123(13)
O81 0.082(6) 0.093(6) 0.188(11) -0.025(6) -0.059(7) -0.002(5)
O82 0.100(6) 0.084(6) 0.095(6) -0.021(4) 0.008(5) -0.025(5)
O83 0.048(5) 0.121(8) 0.226(12) -0.049(8) 0.030(6) -0.003(5)
O84 0.214(14) 0.205(13) 0.100(7) 0.065(8) 0.016(8) -0.102(11)
N1 0.134(9) 0.111(8) 0.042(5) 0.019(5) 0.026(5) -0.032(7)
N2 0.156(14) 0.238(21) 0.116(12) -0.028(14) 0.040(11) -0.069(14)
N3 0.132(12) 0.193(16) 0.077(8) 0.000(9) 0.005(8) -0.015(11)
C1 0.091(9) 0.130(12) 0.045(6) 0.015(7) 0.015(6) 0.006(8)
C2 0.155(14) 0.082(9) 0.109(11) -0.007(8) 0.044(10) -0.030(9)
C3 0.160(16) 0.104(11) 0.079(10) -0.006(9) 0.008(10) -0.034(10)
C4 0.260(25) 0.120(13) 0.075(9) 0.008(9) 0.020(12) -0.064(14)
C5 0.120(12) 0.125(13) 0.079(10) 0.011(9) 0.018(9) 0.023(10)
C6 0.163(16) 0.090(10) 0.164(17) 0.018(11) 0.077(14) 0.002(10)
Fe1C 0.0368(6) 0.0428(6) 0.0325(5) -0.0019(4) 0.0081(4) -0.0042(5)
Fe1D 0.0337(6) 0.0483(6) 0.0305(5) -0.0006(4) 0.0099(4) -0.0018(5)
O1C 0.037(3) 0.056(3) 0.041(3) 0.000(2) 0.009(2) 0.004(2)
O2C 0.052(3) 0.042(3) 0.041(3) 0.001(2) 0.009(2) -0.002(2)
N1C 0.047(4) 0.029(3) 0.036(3) -0.003(3) 0.010(3) -0.002(3)
N2C 0.041(4) 0.048(4) 0.033(3) 0.001(3) 0.011(3) -0.011(3)
N3C 0.042(4) 0.057(4) 0.034(3) -0.006(3) 0.001(3) 0.002(3)
N4C 0.038(4) 0.050(4) 0.051(4) -0.017(3) 0.008(3) -0.010(3)
N5C 0.054(4) 0.042(4) 0.040(4) 0.004(3) 0.020(3) 0.001(3)
N6C 0.060(5) 0.048(4) 0.030(3) -0.004(3) 0.001(3) 0.008(3)
C1C 0.037(4) 0.045(4) 0.030(4) 0.000(3) 0.010(3) 0.002(3)
C2C 0.038(4) 0.038(4) 0.052(5) 0.008(4) 0.004(4) -0.002(3)
C3C 0.064(6) 0.055(5) 0.041(5) -0.002(4) 0.009(4) 0.001(4)
C4C 0.051(5) 0.070(6) 0.042(5) -0.007(4) -0.014(4) -0.005(5)
C5C 0.050(5) 0.053(5) 0.041(5) 0.000(4) 0.004(4) 0.000(4)
C6C 0.033(4) 0.044(4) 0.035(4) -0.004(3) 0.010(3) 0.005(3)
C7C 0.033(4) 0.048(5) 0.061(5) 0.010(4) 0.005(4) -0.004(4)
C8C 0.046(5) 0.042(4) 0.045(5) -0.004(3) 0.021(4) -0.010(4)
C9C 0.051(6) 0.074(6) 0.051(5) 0.002(4) 0.018(4) -0.020(5)
C10C 0.055(6) 0.124(10) 0.072(7) 0.016(7) 0.026(6) -0.009(6)
C11C 0.068(7) 0.072(6) 0.066(6) 0.007(5) 0.030(5) -0.009(5)
C12C 0.056(5) 0.045(5) 0.042(5) 0.006(3) 0.011(4) -0.003(4)
C13C 0.061(6) 0.037(4) 0.056(5) -0.005(4) 0.006(4) -0.006(4)
C14C 0.060(5) 0.047(5) 0.032(4) 0.002(3) 0.011(4) -0.007(4)
C15C 0.074(7) 0.082(7) 0.037(5) 0.005(4) 0.004(4) -0.006(5)
C16C 0.060(6) 0.047(5) 0.037(4) -0.007(3) -0.012(4) 0.007(4)
C17C 0.069(7) 0.064(6) 0.066(6) -0.007(5) -0.008(5) 0.000(5)
C18C 0.062(7) 0.094(8) 0.067(7) -0.026(6) -0.014(5) 0.030(6)
C19C 0.068(7) 0.076(7) 0.057(6) -0.011(5) 0.000(5) -0.004(5)
C20C 0.035(5) 0.076(6) 0.047(5) -0.021(4) 0.001(4) 0.003(4)
C21C 0.054(6) 0.067(5) 0.030(4) -0.005(4) 0.000(4) 0.003(4)
C22C 0.035(5) 0.062(5) 0.066(6) -0.003(4) 0.009(4) -0.003(4)
C23C 0.046(5) 0.042(4) 0.053(5) -0.008(4) 0.028(4) -0.005(4)
C24C 0.053(5) 0.055(5) 0.064(6) -0.019(4) 0.030(4) -0.011(4)
C25C 0.072(7) 0.049(6) 0.100(8) -0.033(5) 0.058(6) -0.031(5)
C26C 0.076(7) 0.044(5) 0.066(6) 0.003(4) 0.047(5) -0.002(5)
C27C 0.056(6) 0.049(5) 0.066(6) -0.007(4) 0.035(5) 0.002(4)
C28C 0.045(5) 0.051(5) 0.042(4) -0.009(3) 0.028(4) -0.005(4)
C29C 0.050(5) 0.040(4) 0.030(4) -0.005(3) 0.012(3) -0.007(4)
C30C 0.084(7) 0.065(6) 0.042(5) 0.002(4) 0.027(5) -0.010(5)
N1D 0.029(3) 0.053(4) 0.036(3) -0.001(3) 0.006(3) -0.004(3)
N2D 0.040(4) 0.044(4) 0.034(3) -0.003(3) 0.005(3) 0.005(3)
N3D 0.040(4) 0.040(4) 0.046(4) -0.008(3) 0.008(3) 0.000(3)
N4D 0.042(4) 0.055(4) 0.026(3) -0.008(3) 0.006(3) -0.013(3)
N5D 0.051(4) 0.054(4) 0.035(3) 0.002(3) 0.018(3) 0.004(3)
N6D 0.045(4) 0.053(4) 0.044(4) 0.008(3) 0.013(3) -0.001(3)
C1D 0.042(5) 0.041(4) 0.038(4) -0.001(3) 0.016(3) -0.004(3)
C2D 0.042(5) 0.045(4) 0.049(5) -0.003(3) 0.014(4) -0.009(4)
C3D 0.054(6) 0.064(6) 0.055(5) -0.003(4) 0.028(5) -0.003(4)
C4D 0.038(5) 0.085(6) 0.051(5) -0.003(5) 0.014(4) -0.011(5)
C5D 0.037(4) 0.066(5) 0.049(5) -0.008(4) 0.007(4) 0.003(4)
C6D 0.037(4) 0.044(4) 0.040(4) -0.006(3) 0.009(3) -0.014(4)
C7D 0.036(4) 0.047(4) 0.051(5) -0.003(4) 0.016(3) -0.002(4)
C8D 0.038(4) 0.054(5) 0.038(4) 0.001(4) 0.003(3) 0.017(4)
C9D 0.036(4) 0.055(5) 0.049(5) -0.003(4) 0.005(4) 0.001(4)
C10D 0.041(5) 0.067(6) 0.051(5) -0.009(4) 0.001(4) 0.013(4)
C11D 0.058(5) 0.076(6) 0.035(4) -0.005(4) 0.010(4) 0.019(5)
C12D 0.042(5) 0.067(5) 0.032(4) 0.006(4) 0.013(4) 0.010(4)
C13D 0.028(4) 0.052(4) 0.033(4) 0.009(3) -0.002(3) 0.009(3)
C14D 0.045(5) 0.055(5) 0.040(4) 0.010(4) 0.019(4) 0.005(4)
C15D 0.085(7) 0.057(6) 0.068(6) 0.025(5) 0.023(5) 0.007(5)
C16D 0.062(6) 0.044(5) 0.053(5) 0.001(4) 0.026(4) 0.004(4)
C17D 0.100(9) 0.050(5) 0.078(7) -0.015(5) 0.050(7) -0.021(5)
C18D 0.085(7) 0.057(6) 0.057(6) -0.015(5) 0.021(5) -0.039(5)
C19D 0.079(7) 0.062(6) 0.054(6) -0.017(5) 0.017(5) -0.020(5)
C20D 0.042(4) 0.066(5) 0.030(4) -0.009(4) 0.013(3) -0.012(4)
C21D 0.052(5) 0.036(4) 0.041(4) -0.009(3) 0.016(4) -0.007(3)
C22D 0.048(5) 0.072(6) 0.031(4) -0.019(4) 0.012(4) 0.001(4)
C23D 0.027(4) 0.061(5) 0.025(4) -0.011(3) 0.002(3) -0.010(3)
C24D 0.045(5) 0.075(6) 0.027(4) -0.015(4) -0.009(3) -0.004(4)
C25D 0.042(5) 0.088(7) 0.043(5) -0.016(5) -0.004(4) -0.007(5)
C26D 0.062(6) 0.071(6) 0.046(5) -0.004(4) -0.006(4) 0.002(5)
C27D 0.050(5) 0.062(5) 0.035(4) -0.010(4) 0.004(4) -0.008(4)
C28D 0.053(5) 0.047(4) 0.028(4) -0.007(3) 0.003(3) -0.005(4)
C29D 0.038(4) 0.051(5) 0.027(4) -0.008(3) 0.003(3) -0.011(3)
C30D 0.055(6) 0.090(7) 0.035(4) 0.009(4) 0.015(4) 0.002(5)

loop_
_atom_site_label
_atom_site_type_symbol
_atom_site_fract_x
_atom_site_fract_y
_atom_site_fract_z
_atom_site_U_iso_or_equiv
_atom_site_thermal_displace_type
_atom_site_occupancy
_atom_site_calc_flag
_atom_site_refinement_flags
_atom_site_disorder_group
Fe1A Fe 0.80079(7) 0.17743(4) 0.94445(6) 0.0368(3) Uani 1 d . .
Fe1B Fe 0.73084(6) 0.27254(4) 1.04343(6) 0.0352(2) Uani 1 d . .
O1A O 0.7630(3) 0.2246(2) 0.9922(3) 0.0387(11) Uani 1 d . .
O2A O 0.8560(4) 0.1156(2) 0.8754(3) 0.0489(13) Uani 1 d . .
O2B O 0.6904(4) 0.3369(2) 1.1147(4) 0.061(2) Uani 1 d . .
N1A N 0.7695(4) 0.1906(2) 0.8235(4) 0.0412(15) Uani 1 d . .
N2A N 0.9285(4) 0.2011(2) 0.9314(4) 0.0385(14) Uani 1 d . .
N3A N 0.8502(4) 0.1408(2) 1.0437(4) 0.0397(14) Uani 1 d . .
N4A N 0.6863(4) 0.1374(2) 0.9424(3) 0.0386(14) Uani 1 d . .
N5A N 0.7837(5) 0.2085(2) 0.6925(4) 0.045(2) Uani 1 d . .
N6A N 0.8636(5) 0.0870(2) 1.1359(4) 0.046(2) Uani 1 d . .
C1A C 0.7109(5) 0.1649(2) 0.7718(5) 0.043(2) Uani 1 d . .
C2A C 0.7185(5) 0.1762(3) 0.6880(4) 0.044(2) Uani 1 d . .
C3A C 0.6673(6) 0.1565(3) 0.6235(5) 0.054(2) Uani 1 d . .
H3A H 0.6729(6) 0.1633(3) 0.5685(5) 0.065 Uiso 1 calc R .
C4A C 0.6062(6) 0.1255(3) 0.6439(5) 0.062(2) Uani 1 d . .
H4A H 0.5700(6) 0.1118(3) 0.6014(5) 0.074 Uiso 1 calc R .
C5A C 0.5979(6) 0.1144(3) 0.7266(5) 0.060(2) Uani 1 d . .
H5A H 0.5562(6) 0.0939(3) 0.7385(5) 0.072 Uiso 1 calc R .
C6A C 0.6531(5) 0.1346(3) 0.7909(5) 0.046(2) Uani 1 d . .
C7A C 0.6402(5) 0.1224(3) 0.8783(4) 0.041(2) Uani 1 d . .
H7A H 0.5958(5) 0.1027(3) 0.8859(4) 0.050 Uiso 1 calc R .
C8A C 0.6560(5) 0.1314(3) 1.0226(5) 0.044(2) Uani 1 d . .
C9A C 0.5699(6) 0.1393(3) 1.0309(5) 0.051(2) Uani 1 d . .
H9A H 0.5325(6) 0.1473(3) 0.9839(5) 0.061 Uiso 1 calc R .
C10A C 0.5366(6) 0.1361(3) 1.1046(6) 0.056(2) Uani 1 d . .
H10A H 0.4780(6) 0.1416(3) 1.1079(6) 0.067 Uiso 1 calc R .
C11A C 0.5933(6) 0.1242(3) 1.1750(5) 0.052(2) Uani 1 d . .
H11A H 0.5721(6) 0.1213(3) 1.2258(5) 0.062 Uiso 1 calc R .
C12A C 0.6812(7) 0.1167(3) 1.1696(5) 0.057(2) Uani 1 d . .
H12A H 0.7184(7) 0.1099(3) 1.2176(5) 0.068 Uiso 1 calc R .
C13A C 0.7143(5) 0.1190(2) 1.0947(4) 0.037(2) Uani 1 d . .
C14A C 0.8072(5) 0.1148(2) 1.0898(4) 0.039(2) Uani 1 d . .
C15A C 0.8440(7) 0.0511(3) 1.1918(6) 0.060(2) Uani 1 d . .
H15A H 0.7903(23) 0.0370(15) 1.1699(23) 0.091 Uiso 1 calc R .
H15B H 0.8385(45) 0.0630(4) 1.2457(13) 0.091 Uiso 1 calc R .
H15C H 0.8902(22) 0.0297(12) 1.1963(33) 0.091 Uiso 1 calc R .
C16A C 0.9450(6) 0.0970(3) 1.1179(5) 0.050(2) Uani 1 d . .
C17A C 1.0260(6) 0.0799(3) 1.1502(6) 0.059(2) Uani 1 d . .
H17A H 1.0316(6) 0.0574(3) 1.1896(6) 0.070 Uiso 1 calc R .
C18A C 1.1014(7) 0.0995(4) 1.1181(6) 0.073(3) Uani 1 d . .
H18A H 1.1569(7) 0.0891(4) 1.1371(6) 0.088 Uiso 1 calc R .
C19A C 1.0914(6) 0.1339(4) 1.0586(6) 0.069(3) Uani 1 d . .
H19A H 1.1406(6) 0.1466(4) 1.0407(6) 0.082 Uiso 1 calc R .
C20A C 1.0077(5) 0.1495(3) 1.0259(5) 0.049(2) Uani 1 d . .
C21A C 0.9359(5) 0.1302(3) 1.0589(5) 0.045(2) Uani 1 d . .
C22A C 0.9995(5) 0.1862(3) 0.9681(5) 0.043(2) Uani 1 d . .
H22A H 1.0506(5) 0.1999(3) 0.9570(5) 0.052 Uiso 1 calc R .
C23A C 0.9304(5) 0.2422(3) 0.8860(5) 0.044(2) Uani 1 d . .
C24A C 0.9832(6) 0.2765(3) 0.9196(5) 0.049(2) Uani 1 d . .
H24A H 1.0178(6) 0.2723(3) 0.9702(5) 0.059 Uiso 1 calc R .
C25A C 0.9854(7) 0.3163(3) 0.8800(6) 0.060(2) Uani 1 d . .
H25A H 1.0226(7) 0.3384(3) 0.9034(6) 0.072 Uiso 1 calc R .
C26A C 0.9351(6) 0.3243(3) 0.8081(7) 0.059(3) Uani 1 d . .
H26A H 0.9358(6) 0.3522(3) 0.7838(7) 0.071 Uiso 1 calc R .
C27A C 0.8799(6) 0.2900(3) 0.7683(6) 0.056(2) Uani 1 d . .
H27A H 0.8476(6) 0.2950(3) 0.7168(6) 0.067 Uiso 1 calc R .
C28A C 0.8758(5) 0.2494(3) 0.8078(5) 0.047(2) Uani 1 d . .
C29A C 0.8127(5) 0.2162(3) 0.7740(5) 0.046(2) Uani 1 d . .
C30A C 0.8196(7) 0.2253(3) 0.6188(6) 0.066(3) Uani 1 d . .
H30A H 0.7844(27) 0.2494(16) 0.5952(26) 0.098 Uiso 1 calc R .
H30B H 0.8197(43) 0.2020(7) 0.5786(19) 0.098 Uiso 1 calc R .
H30C H 0.8781(17) 0.2354(22) 0.6346(9) 0.098 Uiso 1 calc R .
N1B N 0.7631(4) 0.3218(2) 0.9698(3) 0.0345(14) Uani 1 d . .
N2B N 0.8486(4) 0.2824(2) 1.1252(4) 0.0384(14) Uani 1 d . .
N3B N 0.6791(4) 0.2492(2) 1.1423(3) 0.0376(14) Uani 1 d . .
N4B N 0.6026(4) 0.2784(2) 0.9778(4) 0.0361(13) Uani 1 d . .
N5B N 0.7547(5) 0.3743(2) 0.8739(4) 0.045(2) Uani 1 d . .
N6B N 0.6649(4) 0.2320(2) 1.2723(4) 0.042(2) Uani 1 d . .
C1B C 0.8269(5) 0.3518(3) 0.9930(4) 0.040(2) Uani 1 d . .
C2B C 0.8241(5) 0.3854(3) 0.9348(5) 0.044(2) Uani 1 d . .
C3B C 0.8845(7) 0.4191(3) 0.9387(6) 0.061(3) Uani 1 d . .
H3B H 0.8806(7) 0.4418(3) 0.8997(6) 0.073 Uiso 1 calc R .
C4B C 0.9525(7) 0.4172(3) 1.0049(6) 0.064(3) Uani 1 d . .
H4B H 0.9963(7) 0.4385(3) 1.0088(6) 0.077 Uiso 1 calc R .
C5B C 0.9550(6) 0.3834(3) 1.0656(5) 0.056(2) Uani 1 d . .
H5B H 1.0002(6) 0.3832(3) 1.1092(5) 0.067 Uiso 1 calc R .
C6B C 0.8930(5) 0.3509(3) 1.0621(4) 0.043(2) Uani 1 d . .
C7B C 0.9011(5) 0.3146(3) 1.1233(4) 0.040(2) Uani 1 d . .
H7B H 0.9489(5) 0.3153(3) 1.1641(4) 0.048 Uiso 1 calc R .
C8B C 0.8742(5) 0.2460(3) 1.1802(5) 0.044(2) Uani 1 d . .
C9B C 0.9595(5) 0.2290(3) 1.1836(5) 0.046(2) Uani 1 d . .
H9B H 0.9987(5) 0.2424(3) 1.1524(5) 0.055 Uiso 1 calc R .
C10B C 0.9855(6) 0.1931(3) 1.2319(5) 0.049(2) Uani 1 d . .
H10B H 1.0423(6) 0.1826(3) 1.2342(5) 0.059 Uiso 1 calc R .
C11B C 0.9268(6) 0.1722(3) 1.2777(5) 0.053(2) Uani 1 d . .
H11B H 0.9444(6) 0.1482(3) 1.3117(5) 0.063 Uiso 1 calc R .
C12B C 0.8436(6) 0.1873(3) 1.2723(5) 0.048(2) Uani 1 d . .
H12B H 0.8047(6) 0.1726(3) 1.3019(5) 0.058 Uiso 1 calc R .
C13B C 0.8140(5) 0.2237(2) 1.2242(4) 0.037(2) Uani 1 d . .
C14B C 0.7206(5) 0.2359(2) 1.2145(4) 0.040(2) Uani 1 d . .
C15B C 0.6834(6) 0.2213(3) 1.3598(5) 0.055(2) Uani 1 d . .
H15D H 0.6757(39) 0.1901(4) 1.3676(6) 0.082 Uiso 1 calc R .
H15E H 0.6444(27) 0.2375(16) 1.3903(7) 0.082 Uiso 1 calc R .
H15F H 0.7424(14) 0.2294(19) 1.3795(10) 0.082 Uiso 1 calc R .
C16B C 0.5829(5) 0.2442(3) 1.2349(5) 0.039(2) Uani 1 d . .
C17B C 0.5010(6) 0.2450(3) 1.2626(5) 0.048(2) Uani 1 d . .
H17B H 0.4932(6) 0.2364(3) 1.3162(5) 0.058 Uiso 1 calc R .
C18B C 0.4339(6) 0.2588(3) 1.2077(6) 0.053(2) Uani 1 d . .
H18B H 0.3792(6) 0.2617(3) 1.2251(6) 0.063 Uiso 1 calc R .
C19B C 0.4438(5) 0.2689(3) 1.1256(5) 0.049(2) Uani 1 d . .
H19B H 0.3948(5) 0.2767(3) 1.0894(5) 0.059 Uiso 1 calc R .
C20B C 0.5241(5) 0.2678(3) 1.0957(5) 0.042(2) Uani 1 d . .
C21B C 0.5930(5) 0.2541(3) 1.1508(4) 0.041(2) Uani 1 d . .
C22B C 0.5305(5) 0.2773(2) 1.0071(4) 0.035(2) Uani 1 d . .
H22B H 0.4796(5) 0.2828(2) 0.9717(4) 0.042 Uiso 1 calc R .
C23B C 0.6013(4) 0.2785(3) 0.8880(4) 0.036(2) Uani 1 d . .
C24B C 0.5506(5) 0.2479(3) 0.8422(5) 0.044(2) Uani 1 d . .
H24B H 0.5156(5) 0.2290(3) 0.8688(5) 0.053 Uiso 1 calc R .
C25B C 0.5504(5) 0.2446(3) 0.7558(5) 0.049(2) Uani 1 d . .
H25B H 0.5171(5) 0.2233(3) 0.7250(5) 0.059 Uiso 1 calc R .
C26B C 0.6019(5) 0.2743(3) 0.7177(5) 0.051(2) Uani 1 d . .
H26B H 0.6021(5) 0.2731(3) 0.6605(5) 0.061 Uiso 1 calc R .
C27B C 0.6517(5) 0.3049(3) 0.7625(5) 0.044(2) Uani 1 d . .
H27B H 0.6845(5) 0.3246(3) 0.7351(5) 0.053 Uiso 1 calc R .
C28B C 0.6553(5) 0.3078(2) 0.8496(4) 0.038(2) Uani 1 d . .
C29B C 0.7218(5) 0.3356(3) 0.8964(5) 0.042(2) Uani 1 d . .
C30B C 0.7230(6) 0.4019(3) 0.8030(5) 0.057(2) Uani 1 d . .
H30D H 0.7617(23) 0.3995(16) 0.7614(17) 0.085 Uiso 1 calc R .
H30E H 0.7205(39) 0.4323(4) 0.8205(9) 0.085 Uiso 1 calc R .
H30F H 0.6659(18) 0.3923(14) 0.7803(24) 0.085 Uiso 1 calc R .
Cl1 Cl 0.7993(3) 0.10500(9) 0.4495(2) 0.0898(11) Uani 1 d . .
O11 O 0.7634(12) 0.1011(4) 0.3665(5) 0.178(7) Uani 1 d . .
O12 O 0.8718(10) 0.0778(5) 0.4669(9) 0.167(5) Uani 1 d . .
O13 O 0.8145(9) 0.1475(3) 0.4687(6) 0.130(4) Uani 1 d . .
O14 O 0.7364(9) 0.0862(5) 0.4987(7) 0.148(5) Uani 1 d . .
Cl2 Cl 0.7925(2) 0.00857(9) 0.9454(2) 0.0739(8) Uani 1 d . .
O21 O 0.7484(7) 0.0335(3) 0.9958(5) 0.106(3) Uani 1 d . .
O22 O 0.7996(8) -0.0351(3) 0.9593(5) 0.109(3) Uani 1 d . .
O23 O 0.7576(18) 0.0157(5) 0.8648(7) 0.277(14) Uani 1 d . .
O24 O 0.8697(7) 0.0291(4) 0.9335(13) 0.212(9) Uani 1 d . .
Cl3 Cl 0.0572(2) 0.14864(9) 0.7636(2) 0.0760(8) Uani 1 d . .
O31 O 0.0213(8) 0.1191(3) 0.8137(7) 0.125(4) Uani 1 d . .
O32 O 0.1075(7) 0.1245(3) 0.7114(7) 0.117(4) Uani 1 d . .
O33 O 0.1073(8) 0.1808(4) 0.8034(10) 0.155(5) Uani 1 d . .
O34 O -0.0188(11) 0.1662(7) 0.7267(10) 0.219(9) Uani 1 d . .
Cl4 Cl 0.9486(2) 0.46159(8) 0.7210(2) 0.0638(6) Uani 1 d . .
O41 O 0.9837(7) 0.4926(3) 0.6694(7) 0.114(3) Uani 1 d . .
O42 O 0.8925(6) 0.4836(3) 0.7729(5) 0.089(3) Uani 1 d . .
O43 O 0.9120(7) 0.4231(3) 0.6879(6) 0.114(3) Uani 1 d . .
O44 O 1.0210(10) 0.4415(4) 0.7753(9) 0.169(6) Uani 1 d . .
Cl5 Cl 0.4624(2) 0.21382(10) 0.4929(2) 0.0733(7) Uani 1 d . .
O51 O 0.4024(5) 0.2414(3) 0.4383(5) 0.084(2) Uani 1 d . .
O52 O 0.5431(7) 0.2402(4) 0.5085(7) 0.119(3) Uani 1 d . .
O53 O 0.4936(8) 0.1802(4) 0.4502(6) 0.123(4) Uani 1 d . .
O54 O 0.4382(8) 0.2068(6) 0.5685(7) 0.168(6) Uani 1 d . .
Cl6 Cl 0.1696(2) 0.28912(11) 0.1168(2) 0.0910(11) Uani 1 d . .
O61 O 0.1456(6) 0.2469(3) 0.0889(7) 0.111(3) Uani 1 d . .
O62 O 0.1010(6) 0.3123(4) 0.1349(12) 0.190(8) Uani 1 d . .
O63 O 0.2242(12) 0.3023(6) 0.0676(16) 0.240(11) Uani 1 d . .
O64 O 0.2332(13) 0.2914(6) 0.1813(15) 0.290(15) Uani 1 d . .
Cl7 Cl 0.5559(3) 0.4174(2) 0.9955(2) 0.1057(13) Uani 1 d . .
O71 O 0.5615(8) 0.4290(6) 0.9137(6) 0.170(6) Uani 1 d . .
O72 O 0.6439(8) 0.4178(6) 1.0358(8) 0.182(6) Uani 1 d . .
O73 O 0.5141(9) 0.4474(5) 1.0390(8) 0.162(5) Uani 1 d . .
O74 O 0.5131(20) 0.3776(5) 0.9931(13) 0.265(12) Uani 1 d . .
Cl8 Cl 0.8571(2) 0.31808(10) 0.3923(2) 0.0746(8) Uani 1 d . .
O81 O 0.7888(6) 0.3092(3) 0.3310(7) 0.127(4) Uani 1 d . .
O82 O 0.8736(6) 0.3649(3) 0.3989(5) 0.093(3) Uani 1 d . .
O83 O 0.9307(5) 0.2971(4) 0.3744(8) 0.131(4) Uani 1 d . .
O84 O 0.8392(10) 0.2986(5) 0.4681(7) 0.173(6) Uani 1 d . .
O91 O 0.5626(10) 0.1014(5) 0.3908(9) 0.170(5) Uiso 1 d . .
O92 O 0.7993(7) 0.3875(3) 0.2252(6) 0.111(3) Uiso 1 d . .
O93 O 0.5442(9) 0.0226(5) 0.8851(8) 0.154(5) Uiso 1 d . .
O94 O 0.7258(7) 0.3462(4) 0.5938(7) 0.126(3) Uiso 1 d . .
O95 O 0.6015(11) 0.4720(6) 0.6631(10) 0.190(6) Uiso 1 d . .
O96 O 0.6849(24) 0.4301(13) 0.5633(21) 0.390(18) Uiso 1 d . .
N1 N 0.2966(8) 0.2759(4) 0.9055(5) 0.094(3) Uani 1 d . .
N2 N 0.1350(12) 0.1062(8) 0.3440(11) 0.168(8) Uani 1 d . .
N3 N 0.8553(10) 0.4763(6) 0.1654(8) 0.135(5) Uani 1 d . .
N4 N 0.6944(16) 0.4542(9) 0.3851(16) 0.225(10) Uiso 1 d . .
N5 N 0.4167(9) 0.1530(5) 0.8473(8) 0.112(4) Uiso 1 d . .
N6 N 0.2582(12) 0.1918(6) 0.2897(11) 0.166(6) Uiso 1 d . .
C1 C 0.2881(9) 0.2436(5) 0.9326(7) 0.088(4) Uani 1 d . .
C2 C 0.2763(11) 0.2005(4) 0.9725(9) 0.113(5) Uani 1 d . .
H2A H 0.2766(77) 0.1773(6) 0.9321(19) 0.169 Uiso 1 calc R .
H2B H 0.2218(35) 0.2003(15) 0.9949(63) 0.169 Uiso 1 calc R .
H2C H 0.3230(41) 0.1958(18) 1.0164(48) 0.169 Uiso 1 calc R .
C3 C 0.1184(13) 0.0898(6) 0.3986(10) 0.115(5) Uani 1 d . .
C4 C 0.0813(16) 0.0710(6) 0.4643(9) 0.152(8) Uani 1 d . .
C5 C 0.8750(11) 0.5022(6) 0.1190(10) 0.107(5) Uani 1 d . .
C6 C 0.9085(13) 0.5332(5) 0.0636(12) 0.134(6) Uani 1 d . .
C7 C 0.6787(14) 0.4675(7) 0.3117(14) 0.143(6) Uiso 1 d . .
C8 C 0.6434(12) 0.4741(6) 0.2295(12) 0.131(6) Uiso 1 d . .
C9 C 0.3723(13) 0.1244(7) 0.8303(11) 0.125(5) Uiso 1 d . .
C10 C 0.2907(22) 0.0964(11) 0.8143(20) 0.229(12) Uiso 1 d . .
C11 C 0.2992(12) 0.1643(6) 0.2440(11) 0.119(5) Uiso 1 d . .
C12 C 0.3293(22) 0.1405(12) 0.1952(21) 0.221(12) Uiso 1 d . .
Fe1C Fe 0.21258(7) 0.43808(4) 0.55676(6) 0.0371(3) Uani 1 d . .
Fe1D Fe 0.29459(7) 0.34526(4) 0.46292(6) 0.0370(3) Uani 1 d . .
O1C O 0.2610(3) 0.3929(2) 0.5093(3) 0.0441(12) Uani 1 d . .
O2C O 0.1506(4) 0.4967(2) 0.6200(3) 0.0444(12) Uani 1 d . .
N1C N 0.2435(4) 0.4240(2) 0.6799(4) 0.0371(14) Uani 1 d . .
N2C N 0.3238(4) 0.4808(2) 0.5609(4) 0.0403(15) Uani 1 d . .
N3C N 0.1634(4) 0.4723(2) 0.4565(4) 0.044(2) Uani 1 d . .
N4C N 0.0887(4) 0.4081(2) 0.5653(4) 0.046(2) Uani 1 d . .
N5C N 0.2257(4) 0.4075(2) 0.8070(4) 0.044(2) Uani 1 d . .
N6C N 0.1467(5) 0.5253(2) 0.3599(4) 0.046(2) Uani 1 d . .
C1C C 0.2951(5) 0.4513(2) 0.7317(4) 0.037(2) Uani 1 d . .
C2C C 0.2849(5) 0.4409(3) 0.8111(5) 0.043(2) Uani 1 d . .
C3C C 0.3334(6) 0.4631(3) 0.8776(5) 0.053(2) Uani 1 d . .
H3C H 0.3289(6) 0.4551(3) 0.9323(5) 0.064 Uiso 1 calc R .
C4C C 0.3868(6) 0.4964(3) 0.8603(5) 0.056(2) Uani 1 d . .
H4C H 0.4166(6) 0.5126(3) 0.9037(5) 0.067 Uiso 1 calc R .
C5C C 0.3981(6) 0.5069(3) 0.7787(5) 0.048(2) Uani 1 d . .
H5C H 0.4376(6) 0.5290(3) 0.7696(5) 0.058 Uiso 1 calc R .
C6C C 0.3526(5) 0.4855(2) 0.7093(4) 0.037(2) Uani 1 d . .
C7C C 0.3681(5) 0.4965(3) 0.6282(5) 0.047(2) Uani 1 d . .
H7C H 0.4129(5) 0.5163(3) 0.6221(5) 0.057 Uiso 1 calc R .
C8C C 0.3559(5) 0.4885(3) 0.4811(5) 0.043(2) Uani 1 d . .
C9C C 0.4422(6) 0.4837(3) 0.4781(6) 0.058(2) Uani 1 d . .
H9C H 0.4797(6) 0.4779(3) 0.5262(6) 0.069 Uiso 1 calc R .
C10C C 0.4744(7) 0.4877(4) 0.4014(7) 0.082(3) Uani 1 d . .
H10C H 0.5336(7) 0.4841(4) 0.3988(7) 0.099 Uiso 1 calc R .
C11C C 0.4197(7) 0.4969(3) 0.3304(7) 0.067(3) Uani 1 d . .
H11C H 0.4414(7) 0.4991(3) 0.2797(7) 0.080 Uiso 1 calc R .
C12C C 0.3338(6) 0.5027(3) 0.3352(5) 0.047(2) Uani 1 d . .
H12C H 0.2967(6) 0.5098(3) 0.2875(5) 0.057 Uiso 1 calc R .
C13C C 0.2998(6) 0.4982(3) 0.4108(5) 0.052(2) Uani 1 d . .
C14C C 0.2041(6) 0.5005(3) 0.4079(5) 0.046(2) Uani 1 d . .
C15C C 0.1655(7) 0.5642(3) 0.3112(5) 0.065(3) Uani 1 d . .
H15G H 0.1302(34) 0.5886(7) 0.3249(32) 0.097 Uiso 1 calc R .
H15H H 0.1526(44) 0.5576(8) 0.2531(5) 0.097 Uiso 1 calc R .
H15I H 0.2259(12) 0.5718(14) 0.3236(33) 0.097 Uiso 1 calc R .
C16C C 0.0619(6) 0.5130(3) 0.3769(5) 0.050(2) Uani 1 d . .
C17C C -0.0178(7) 0.5258(3) 0.3447(6) 0.068(3) Uani 1 d . .
H17C H -0.0248(7) 0.5484(3) 0.3055(6) 0.081 Uiso 1 calc R .
C18C C -0.0880(7) 0.5057(4) 0.3691(7) 0.076(3) Uani 1 d . .
H18C H -0.1437(7) 0.5141(4) 0.3463(7) 0.091 Uiso 1 calc R .
C19C C -0.0765(7) 0.4723(4) 0.4290(6) 0.068(3) Uani 1 d . .
H19C H -0.1259(7) 0.4592(4) 0.4456(6) 0.081 Uiso 1 calc R .
C20C C 0.0050(5) 0.4573(3) 0.4654(5) 0.053(2) Uani 1 d . .
C21C C 0.0754(6) 0.4799(3) 0.4376(5) 0.051(2) Uani 1 d . .
C22C C 0.0149(6) 0.4220(3) 0.5255(6) 0.054(2) Uani 1 d . .
H22C H -0.0355(6) 0.4078(3) 0.5371(6) 0.065 Uiso 1 calc R .
C23C C 0.0892(5) 0.3678(3) 0.6136(5) 0.045(2) Uani 1 d . .
C24C C 0.0415(6) 0.3329(3) 0.5816(6) 0.055(2) Uani 1 d . .
H24C H 0.0070(6) 0.3360(3) 0.5308(6) 0.066 Uiso 1 calc R .
C25C C 0.0427(7) 0.2934(3) 0.6213(7) 0.070(3) Uani 1 d . .
H25C H 0.0100(7) 0.2698(3) 0.5974(7) 0.084 Uiso 1 calc R .
C26C C 0.0930(7) 0.2882(3) 0.6981(6) 0.059(2) Uani 1 d . .
H26C H 0.0932(7) 0.2614(3) 0.7264(6) 0.071 Uiso 1 calc R .
C27C C 0.1407(6) 0.3221(3) 0.7302(6) 0.055(2) Uani 1 d . .
H27C H 0.1749(6) 0.3185(3) 0.7811(6) 0.066 Uiso 1 calc R .
C28C C 0.1409(5) 0.3632(3) 0.6891(5) 0.044(2) Uani 1 d . .
C29C C 0.2029(5) 0.3981(2) 0.7254(4) 0.039(2) Uani 1 d . .
C30C C 0.1881(7) 0.3896(3) 0.8787(5) 0.062(2) Uani 1 d . .
H30D H 0.2249(23) 0.3664(15) 0.9040(25) 0.093 Uiso 1 calc R .
H30E H 0.1313(19) 0.3778(20) 0.8606(8) 0.093 Uiso 1 calc R .
H30F H 0.1835(41) 0.4127(6) 0.9184(19) 0.093 Uiso 1 calc R .
N1D N 0.3490(4) 0.3611(2) 0.3603(4) 0.0392(15) Uani 1 d . .
N2D N 0.4226(4) 0.3393(2) 0.5269(4) 0.0390(14) Uani 1 d . .
N3D N 0.2662(4) 0.2935(2) 0.5320(4) 0.0418(15) Uani 1 d . .
N4D N 0.1822(4) 0.3295(2) 0.3783(4) 0.0407(15) Uani 1 d . .
N5D N 0.3639(4) 0.3778(2) 0.2312(4) 0.046(2) Uani 1 d . .
N6D N 0.2755(4) 0.2419(2) 0.6309(4) 0.047(2) Uani 1 d . .
C1D C 0.4352(5) 0.3561(2) 0.3498(5) 0.039(2) Uani 1 d . .
C2D C 0.4459(5) 0.3668(3) 0.2708(5) 0.044(2) Uani 1 d . .
C3D C 0.5277(6) 0.3643(3) 0.2409(6) 0.056(2) Uani 1 d . .
H3D H 0.5345(6) 0.3709(3) 0.1861(6) 0.067 Uiso 1 calc R .
C4D C 0.5968(6) 0.3515(3) 0.2978(5) 0.057(2) Uani 1 d . .
H4D H 0.6521(6) 0.3493(3) 0.2813(5) 0.069 Uiso 1 calc R .
C5D C 0.5849(5) 0.3417(3) 0.3809(5) 0.050(2) Uani 1 d . .
H5D H 0.6325(5) 0.3328(3) 0.4177(5) 0.060 Uiso 1 calc R .
C6D C 0.5049(5) 0.3452(3) 0.4084(4) 0.040(2) Uani 1 d . .
C7D C 0.4978(5) 0.3388(3) 0.4958(5) 0.044(2) Uani 1 d . .
H7D H 0.5486(5) 0.3341(3) 0.5319(5) 0.053 Uiso 1 calc R .
C8D C 0.4244(5) 0.3392(3) 0.6148(5) 0.044(2) Uani 1 d . .
C9D C 0.4743(5) 0.3709(3) 0.6601(5) 0.047(2) Uani 1 d . .
H9D H 0.5095(5) 0.3896(3) 0.6334(5) 0.056 Uiso 1 calc R .
C10D C 0.4727(6) 0.3751(3) 0.7438(5) 0.054(2) Uani 1 d . .
H10D H 0.5065(6) 0.3965(3) 0.7737(5) 0.064 Uiso 1 calc R .
C11D C 0.4200(6) 0.3470(3) 0.7839(5) 0.056(2) Uani 1 d . .
H11D H 0.4194(6) 0.3495(3) 0.8409(5) 0.067 Uiso 1 calc R .
C12D C 0.3692(5) 0.3157(3) 0.7399(5) 0.046(2) Uani 1 d . .
H12D H 0.3341(5) 0.2973(3) 0.7674(5) 0.056 Uiso 1 calc R .
C13D C 0.3694(5) 0.3112(3) 0.6545(4) 0.038(2) Uani 1 d . .
C14D C 0.3078(5) 0.2811(3) 0.6070(5) 0.045(2) Uani 1 d . .
C15D C 0.3067(7) 0.2155(3) 0.7047(6) 0.069(3) Uani 1 d . .
H15D H 0.3187(46) 0.1858(7) 0.6881(7) 0.103 Uiso 1 calc R .
H15E H 0.2629(20) 0.2149(20) 0.7416(22) 0.103 Uiso 1 calc R .
H15F H 0.3590(27) 0.2285(14) 0.7326(26) 0.103 Uiso 1 calc R .
C16D C 0.2100(6) 0.2294(3) 0.5689(5) 0.051(2) Uani 1 d . .
C17D C 0.1530(8) 0.1936(3) 0.5626(7) 0.073(3) Uani 1 d . .
H17D H 0.1584(8) 0.1709(3) 0.6018(7) 0.088 Uiso 1 calc R .
C18D C 0.0874(7) 0.1929(3) 0.4951(6) 0.065(3) Uani 1 d . .
H18D H 0.0456(7) 0.1707(3) 0.4916(6) 0.078 Uiso 1 calc R .
C19D C 0.0836(7) 0.2239(3) 0.4350(6) 0.064(3) Uani 1 d . .
H19D H 0.0405(7) 0.2216(3) 0.3899(6) 0.077 Uiso 1 calc R .
C20D C 0.1430(5) 0.2601(3) 0.4377(5) 0.045(2) Uani 1 d . .
C21D C 0.2053(5) 0.2610(2) 0.5075(5) 0.042(2) Uani 1 d . .
C22D C 0.1325(6) 0.2953(3) 0.3782(5) 0.050(2) Uani 1 d . .
H22D H 0.0860(6) 0.2933(3) 0.3361(5) 0.060 Uiso 1 calc R .
C23D C 0.1554(5) 0.3648(3) 0.3231(4) 0.038(2) Uani 1 d . .
C24D C 0.0699(6) 0.3788(3) 0.3173(5) 0.050(2) Uani 1 d . .
H24D H 0.0306(6) 0.3643(3) 0.3469(5) 0.061 Uiso 1 calc R .
C25D C 0.0432(6) 0.4142(3) 0.2675(5) 0.058(2) Uani 1 d . .
H25D H -0.0147(6) 0.4231(3) 0.2624(5) 0.070 Uiso 1 calc R .
C26D C 0.1011(6) 0.4370(3) 0.2248(5) 0.061(2) Uani 1 d . .
H26D H 0.0826(6) 0.4620(3) 0.1941(5) 0.073 Uiso 1 calc R .
C27D C 0.1852(6) 0.4229(3) 0.2278(5) 0.049(2) Uani 1 d . .
H27D H 0.2228(6) 0.4374(3) 0.1965(5) 0.059 Uiso 1 calc R .
C28D C 0.2151(5) 0.3872(3) 0.2769(4) 0.043(2) Uani 1 d . .
C29D C 0.3076(5) 0.3746(3) 0.2879(4) 0.039(2) Uani 1 d . .
C30D C 0.3457(6) 0.3884(4) 0.1408(5) 0.059(2) Uani 1 d . .
H30A H 0.3805(32) 0.3697(15) 0.1103(6) 0.089 Uiso 1 calc R .
H30B H 0.3596(41) 0.4189(7) 0.1319(7) 0.089 Uiso 1 calc R .
H30C H 0.2852(11) 0.3834(21) 0.1221(10) 0.089 Uiso 1 calc R .

loop_
_atom_type_symbol
_atom_type_description
_atom_type_scat_dispersion_real
_atom_type_scat_dispersion_imag
_atom_type_scat_source
C C 0.0033 0.0016 'International Tables Vol C Tables 4.2.6.8 and 6.1.1.4'
H H 0.0000 0.0000 'International Tables Vol C Tables 4.2.6.8 and 6.1.1.4'
O O 0.0106 0.0060 'International Tables Vol C Tables 4.2.6.8 and 6.1.1.4'
N N 0.0061 0.0033 'International Tables Vol C Tables 4.2.6.8 and 6.1.1.4'
Fe Fe 0.3463 0.8444 'International Tables Vol C Tables 4.2.6.8 and 6.1.1.4'
Cl Cl 0.1484 0.1585 'International Tables Vol C Tables 4.2.6.8 and 6.1.1.4'

loop_
_geom_angle_atom_site_label_1
_geom_angle_atom_site_label_2
_geom_angle_atom_site_label_3
_geom_angle
_geom_angle_site_symmetry_1
_geom_angle_site_symmetry_3
_geom_angle_publ_flag
O1A Fe1A N1A 102.6(3) . . ?
O1A Fe1A N3A 101.8(2) . . ?
N1A Fe1A N3A 155.5(3) . . ?
O1A Fe1A N2A 97.8(2) . . ?
N1A Fe1A N2A 87.1(2) . . ?
N3A Fe1A N2A 90.0(3) . . ?
O1A Fe1A N4A 98.2(2) . . ?
N1A Fe1A N4A 90.0(2) . . ?
N3A Fe1A N4A 86.2(2) . . ?
N2A Fe1A N4A 163.9(2) . . ?
O1A Fe1A O2A 177.2(2) . . ?
N1A Fe1A O2A 75.6(2) . . ?
N3A Fe1A O2A 79.9(2) . . ?
N2A Fe1A O2A 79.9(2) . . ?
N4A Fe1A O2A 84.0(2) . . ?
O1A Fe1B N3B 104.6(2) . . ?
O1A Fe1B N1B 102.7(2) . . ?
N3B Fe1B N1B 152.7(3) . . ?
O1A Fe1B N2B 97.9(2) . . ?
N3B Fe1B N2B 87.0(2) . . ?
N1B Fe1B N2B 90.6(2) . . ?
O1A Fe1B N4B 97.6(2) . . ?
N3B Fe1B N4B 89.4(2) . . ?
N1B Fe1B N4B 85.8(2) . . ?
N2B Fe1B N4B 164.5(2) . . ?
O1A Fe1B O2B 178.7(2) . . ?
N3B Fe1B O2B 75.1(2) . . ?
N1B Fe1B O2B 77.6(2) . . ?
N2B Fe1B O2B 80.8(2) . . ?
N4B Fe1B O2B 83.7(2) . . ?
Fe1A O1A Fe1B 176.8(3) . . ?
C29A N1A C1A 107.0(6) . . ?
C29A N1A Fe1A 128.4(5) . . ?
C1A N1A Fe1A 122.6(5) . . ?
C22A N2A C23A 118.3(7) . . ?
C22A N2A Fe1A 126.4(5) . . ?
C23A N2A Fe1A 114.6(5) . . ?
C14A N3A C21A 108.0(6) . . ?
C14A N3A Fe1A 127.4(5) . . ?
C21A N3A Fe1A 122.5(5) . . ?
C7A N4A C8A 118.7(6) . . ?
C7A N4A Fe1A 126.3(5) . . ?
C8A N4A Fe1A 114.7(5) . . ?
C29A N5A C2A 108.6(6) . . ?
C29A N5A C30A 128.2(8) . . ?
C2A N5A C30A 122.8(7) . . ?
C16A N6A C14A 106.9(7) . . ?
C16A N6A C15A 124.4(7) . . ?
C14A N6A C15A 128.6(7) . . ?
C6A C1A N1A 130.0(7) . . ?
C6A C1A C2A 121.4(7) . . ?
N1A C1A C2A 108.6(7) . . ?
C3A C2A N5A 133.6(7) . . ?
C3A C2A C1A 121.3(8) . . ?
N5A C2A C1A 105.1(6) . . ?
C2A C3A C4A 116.9(8) . . ?
C2A C3A H3A 121.5(5) . . ?
C4A C3A H3A 121.5(5) . . ?
C3A C4A C5A 122.2(8) . . ?
C3A C4A H4A 118.9(5) . . ?
C5A C4A H4A 118.9(6) . . ?
C4A C5A C6A 119.1(8) . . ?
C4A C5A H5A 120.4(6) . . ?
C6A C5A H5A 120.4(5) . . ?
C1A C6A C5A 119.0(7) . . ?
C1A C6A C7A 123.8(7) . . ?
C5A C6A C7A 117.1(7) . . ?
N4A C7A C6A 124.0(7) . . ?
N4A C7A H7A 118.0(4) . . ?
C6A C7A H7A 118.0(4) . . ?
C9A C8A C13A 118.9(7) . . ?
C9A C8A N4A 119.5(7) . . ?
C13A C8A N4A 121.6(7) . . ?
C10A C9A C8A 123.4(8) . . ?
C10A C9A H9A 118.3(6) . . ?
C8A C9A H9A 118.3(5) . . ?
C9A C10A C11A 117.9(8) . . ?
C9A C10A H10A 121.1(6) . . ?
C11A C10A H10A 121.1(5) . . ?
C12A C11A C10A 120.6(7) . . ?
C12A C11A H11A 119.7(5) . . ?
C10A C11A H11A 119.7(5) . . ?
C13A C12A C11A 121.3(8) . . ?
C13A C12A H12A 119.3(5) . . ?
C11A C12A H12A 119.3(5) . . ?
C12A C13A C8A 117.9(8) . . ?
C12A C13A C14A 121.5(7) . . ?
C8A C13A C14A 120.2(6) . . ?
N3A C14A N6A 110.0(7) . . ?
N3A C14A C13A 123.4(7) . . ?
N6A C14A C13A 126.3(7) . . ?
N6A C15A H15A 109.5(5) . . ?
N6A C15A H15B 109.5(4) . . ?
H15A C15A H15B 109.5 . . ?
N6A C15A H15C 109.5(5) . . ?
H15A C15A H15C 109.5 . . ?
H15B C15A H15C 109.5 . . ?
N6A C16A C21A 107.1(7) . . ?
N6A C16A C17A 130.4(8) . . ?
C21A C16A C17A 122.5(9) . . ?
C16A C17A C18A 115.9(8) . . ?
C16A C17A H17A 122.1(6) . . ?
C18A C17A H17A 122.1(5) . . ?
C19A C18A C17A 121.1(9) . . ?
C19A C18A H18A 119.4(6) . . ?
C17A C18A H18A 119.4(5) . . ?
C18A C19A C20A 121.0(10) . . ?
C18A C19A H19A 119.5(6) . . ?
C20A C19A H19A 119.5(6) . . ?
C21A C20A C19A 116.4(8) . . ?
C21A C20A C22A 123.4(7) . . ?
C19A C20A C22A 119.9(8) . . ?
N3A C21A C16A 108.0(7) . . ?
N3A C21A C20A 129.0(7) . . ?
C16A C21A C20A 122.9(8) . . ?
N2A C22A C20A 125.3(7) . . ?
N2A C22A H22A 117.3(5) . . ?
C20A C22A H22A 117.3(4) . . ?
C24A C23A N2A 119.2(7) . . ?
C24A C23A C28A 118.9(7) . . ?
N2A C23A C28A 121.9(7) . . ?
C25A C24A C23A 121.3(9) . . ?
C25A C24A H24A 119.4(6) . . ?
C23A C24A H24A 119.4(5) . . ?
C26A C25A C24A 121.5(9) . . ?
C26A C25A H25A 119.3(5) . . ?
C24A C25A H25A 119.3(6) . . ?
C25A C26A C27A 120.6(9) . . ?
C25A C26A H26A 119.7(5) . . ?
C27A C26A H26A 119.7(6) . . ?
C28A C27A C26A 119.0(10) . . ?
C28A C27A H27A 120.5(6) . . ?
C26A C27A H27A 120.5(6) . . ?
C27A C28A C23A 118.7(8) . . ?
C27A C28A C29A 120.0(9) . . ?
C23A C28A C29A 121.1(7) . . ?
N1A C29A N5A 110.7(7) . . ?
N1A C29A C28A 121.8(7) . . ?
N5A C29A C28A 127.4(7) . . ?
N5A C30A H30A 109.5(5) . . ?
N5A C30A H30B 109.5(5) . . ?
H30A C30A H30B 109.5 . . ?
N5A C30A H30C 109.5(5) . . ?
H30A C30A H30C 109.5 . . ?
H30B C30A H30C 109.5 . . ?
C29B N1B C1B 106.7(6) . . ?
C29B N1B Fe1B 129.0(5) . . ?
C1B N1B Fe1B 123.7(5) . . ?
C7B N2B C8B 118.1(6) . . ?
C7B N2B Fe1B 126.2(5) . . ?
C8B N2B Fe1B 115.2(5) . . ?
C14B N3B C21B 108.3(6) . . ?
C14B N3B Fe1B 127.9(5) . . ?
C21B N3B Fe1B 122.3(5) . . ?
C22B N4B C23B 118.3(6) . . ?
C22B N4B Fe1B 128.1(5) . . ?
C23B N4B Fe1B 113.2(4) . . ?
C29B N5B C2B 107.2(6) . . ?
C29B N5B C30B 127.7(7) . . ?
C2B N5B C30B 125.0(7) . . ?
C14B N6B C16B 107.5(6) . . ?
C14B N6B C15B 129.3(7) . . ?
C16B N6B C15B 123.0(7) . . ?
N1B C1B C2B 109.9(7) . . ?
N1B C1B C6B 129.2(7) . . ?
C2B C1B C6B 120.8(7) . . ?
C3B C2B C1B 123.1(8) . . ?
C3B C2B N5B 131.4(8) . . ?
C1B C2B N5B 105.3(7) . . ?
C2B C3B C4B 116.4(8) . . ?
C2B C3B H3B 121.8(5) . . ?
C4B C3B H3B 121.8(5) . . ?
C3B C4B C5B 120.8(9) . . ?
C3B C4B H4B 119.6(5) . . ?
C5B C4B H4B 119.6(5) . . ?
C6B C5B C4B 122.0(8) . . ?
C6B C5B H5B 119.0(5) . . ?
C4B C5B H5B 119.0(5) . . ?
C5B C6B C1B 116.9(7) . . ?
C5B C6B C7B 120.2(7) . . ?
C1B C6B C7B 122.6(7) . . ?
N2B C7B C6B 125.7(7) . . ?
N2B C7B H7B 117.1(4) . . ?
C6B C7B H7B 117.1(4) . . ?
C13B C8B C9B 118.7(7) . . ?
C13B C8B N2B 122.0(7) . . ?
C9B C8B N2B 119.0(7) . . ?
C10B C9B C8B 121.1(8) . . ?
C10B C9B H9B 119.4(5) . . ?
C8B C9B H9B 119.4(5) . . ?
C9B C10B C11B 119.9(8) . . ?
C9B C10B H10B 120.1(5) . . ?
C11B C10B H10B 120.1(5) . . ?
C12B C11B C10B 119.4(8) . . ?
C12B C11B H11B 120.3(5) . . ?
C10B C11B H11B 120.3(5) . . ?
C11B C12B C13B 122.9(8) . . ?
C11B C12B H12B 118.5(5) . . ?
C13B C12B H12B 118.5(5) . . ?
C12B C13B C8B 117.9(7) . . ?
C12B C13B C14B 120.2(7) . . ?
C8B C13B C14B 121.7(7) . . ?
N3B C14B N6B 111.0(7) . . ?
N3B C14B C13B 121.9(6) . . ?
N6B C14B C13B 127.0(6) . . ?
N6B C15B H15D 109.5(4) . . ?
N6B C15B H15E 109.5(5) . . ?
H15D C15B H15E 109.5 . . ?
N6B C15B H15F 109.5(5) . . ?
H15D C15B H15F 109.5 . . ?
H15E C15B H15F 109.5 . . ?
N6B C16B C17B 132.9(7) . . ?
N6B C16B C21B 105.7(6) . . ?
C17B C16B C21B 121.2(7) . . ?
C18B C17B C16B 116.5(7) . . ?
C18B C17B H17B 121.7(5) . . ?
C16B C17B H17B 121.7(5) . . ?
C17B C18B C19B 122.2(8) . . ?
C17B C18B H18B 118.9(5) . . ?
C19B C18B H18B 118.9(5) . . ?
C20B C19B C18B 122.5(8) . . ?
C20B C19B H19B 118.7(5) . . ?
C18B C19B H19B 118.7(5) . . ?
C21B C20B C19B 115.9(7) . . ?
C21B C20B C22B 123.6(7) . . ?
C19B C20B C22B 120.3(7) . . ?
N3B C21B C20B 131.1(7) . . ?
N3B C21B C16B 107.5(6) . . ?
C20B C21B C16B 121.3(7) . . ?
N4B C22B C20B 122.6(7) . . ?
N4B C22B H22B 118.7(4) . . ?
C20B C22B H22B 118.7(4) . . ?
C24B C23B C28B 120.8(7) . . ?
C24B C23B N4B 118.6(7) . . ?
C28B C23B N4B 120.6(6) . . ?
C23B C24B C25B 121.3(8) . . ?
C23B C24B H24B 119.3(4) . . ?
C25B C24B H24B 119.3(5) . . ?
C26B C25B C24B 117.8(8) . . ?
C26B C25B H25B 121.1(5) . . ?
C24B C25B H25B 121.1(5) . . ?
C27B C26B C25B 121.3(7) . . ?
C27B C26B H26B 119.3(5) . . ?
C25B C26B H26B 119.3(5) . . ?
C26B C27B C28B 121.8(8) . . ?
C26B C27B H27B 119.1(5) . . ?
C28B C27B H27B 119.1(5) . . ?
C27B C28B C23B 117.0(7) . . ?
C27B C28B C29B 119.4(7) . . ?
C23B C28B C29B 123.0(6) . . ?
N1B C29B N5B 110.8(7) . . ?
N1B C29B C28B 120.5(7) . . ?
N5B C29B C28B 128.5(7) . . ?
N5B C30B H30D 109.5(5) . . ?
N5B C30B H30E 109.5(4) . . ?
H30D C30B H30E 109.5 . . ?
N5B C30B H30F 109.5(5) . . ?
H30D C30B H30F 109.5 . . ?
H30E C30B H30F 109.5 . . ?
O13 Cl1 O12 113.9(9) . . ?
O13 Cl1 O11 110.2(7) . . ?
O12 Cl1 O11 111.0(9) . . ?
O13 Cl1 O14 111.1(8) . . ?
O12 Cl1 O14 103.8(9) . . ?
O11 Cl1 O14 106.6(9) . . ?
O22 Cl2 O21 118.8(6) . . ?
O22 Cl2 O23 109.3(8) . . ?
O21 Cl2 O23 108.7(8) . . ?
O22 Cl2 O24 114.3(8) . . ?
O21 Cl2 O24 110.1(10) . . ?
O23 Cl2 O24 92.3(12) . . ?
O33 Cl3 O34 110.1(10) . . ?
O33 Cl3 O31 115.7(9) . . ?
O34 Cl3 O31 97.0(11) . . ?
O33 Cl3 O32 109.1(7) . . ?
O34 Cl3 O32 116.5(9) . . ?
O31 Cl3 O32 108.3(6) . . ?
O43 Cl4 O41 120.0(6) . . ?
O43 Cl4 O42 111.6(6) . . ?
O41 Cl4 O42 110.3(5) . . ?
O43 Cl4 O44 97.6(8) . . ?
O41 Cl4 O44 107.9(7) . . ?
O42 Cl4 O44 108.1(7) . . ?
O54 Cl5 O53 120.5(9) . . ?
O54 Cl5 O51 114.5(6) . . ?
O53 Cl5 O51 111.0(6) . . ?
O54 Cl5 O52 104.9(8) . . ?
O53 Cl5 O52 98.3(7) . . ?
O51 Cl5 O52 104.8(6) . . ?
O63 Cl6 O62 124.9(12) . . ?
O63 Cl6 O64 89.7(15) . . ?
O62 Cl6 O64 109.0(12) . . ?
O63 Cl6 O61 104.5(8) . . ?
O62 Cl6 O61 111.4(6) . . ?
O64 Cl6 O61 116.1(9) . . ?
O73 Cl7 O74 109.7(12) . . ?
O73 Cl7 O71 114.8(10) . . ?
O74 Cl7 O71 106.5(11) . . ?
O73 Cl7 O72 104.0(9) . . ?
O74 Cl7 O72 116.6(13) . . ?
O71 Cl7 O72 105.4(9) . . ?
O83 Cl8 O81 109.8(7) . . ?
O83 Cl8 O84 104.5(9) . . ?
O81 Cl8 O84 109.1(8) . . ?
O83 Cl8 O82 109.1(6) . . ?
O81 Cl8 O82 110.9(6) . . ?
O84 Cl8 O82 113.2(8) . . ?
N1 C1 C2 177.9(14) . . ?
C1 C2 H2A 109.5(7) . . ?
C1 C2 H2B 109.5(8) . . ?
H2A C2 H2B 109.47(6) . . ?
C1 C2 H2C 109.5(8) . . ?
H2A C2 H2C 109.5 . . ?
H2B C2 H2C 109.5 . . ?
N2 C3 C4 169.3(25) . . ?
N3 C5 C6 174.2(19) . . ?
N4 C7 C8 164.7(25) . . ?
N5 C9 C10 161.6(23) . . ?
C12 C11 N6 172.6(25) . . ?
O1C Fe1C N3C 100.5(3) . . ?
O1C Fe1C N1C 101.8(2) . . ?
N3C Fe1C N1C 157.6(3) . . ?
O1C Fe1C N4C 97.7(2) . . ?
N3C Fe1C N4C 91.0(3) . . ?
N1C Fe1C N4C 87.2(3) . . ?
O1C Fe1C N2C 95.4(2) . . ?
N3C Fe1C N2C 86.4(3) . . ?
N1C Fe1C N2C 90.3(2) . . ?
N4C Fe1C N2C 166.9(2) . . ?
O1C Fe1C O2C 179.3(2) . . ?
N3C Fe1C O2C 80.2(2) . . ?
N1C Fe1C O2C 77.5(2) . . ?
N4C Fe1C O2C 82.5(2) . . ?
N2C Fe1C O2C 84.4(2) . . ?
O1C Fe1D N3D 107.8(2) . . ?
O1C Fe1D N1D 110.0(3) . . ?
N3D Fe1D N1D 142.3(3) . . ?
O1C Fe1D N2D 99.8(2) . . ?
N3D Fe1D N2D 85.2(3) . . ?
N1D Fe1D N2D 87.9(2) . . ?
O1C Fe1D N4D 101.5(3) . . ?
N3D Fe1D N4D 88.2(3) . . ?
N1D Fe1D N4D 85.0(2) . . ?
N2D Fe1D N4D 158.7(2) . . ?
Fe1D O1C Fe1C 172.1(3) . . ?
C29C N1C C1C 107.7(6) . . ?
C29C N1C Fe1C 127.9(5) . . ?
C1C N1C Fe1C 121.7(5) . . ?
C7C N2C C8C 118.8(6) . . ?
C7C N2C Fe1C 125.5(5) . . ?
C8C N2C Fe1C 115.3(5) . . ?
C14C N3C C21C 106.4(7) . . ?
C14C N3C Fe1C 129.5(6) . . ?
C21C N3C Fe1C 122.2(5) . . ?
C22C N4C C23C 118.8(7) . . ?
C22C N4C Fe1C 124.5(6) . . ?
C23C N4C Fe1C 116.6(5) . . ?
C2C N5C C29C 107.2(6) . . ?
C2C N5C C30C 124.6(7) . . ?
C29C N5C C30C 127.9(7) . . ?
C14C N6C C16C 107.7(7) . . ?
C14C N6C C15C 127.0(8) . . ?
C16C N6C C15C 124.3(7) . . ?
C2C C1C N1C 108.5(6) . . ?
C2C C1C C6C 123.8(7) . . ?
N1C C1C C6C 127.7(6) . . ?
C1C C2C N5C 106.5(7) . . ?
C1C C2C C3C 120.4(7) . . ?
N5C C2C C3C 133.1(8) . . ?
C4C C3C C2C 118.4(8) . . ?
C4C C3C H3C 120.8(5) . . ?
C2C C3C H3C 120.8(5) . . ?
C3C C4C C5C 121.2(8) . . ?
C3C C4C H4C 119.4(5) . . ?
C5C C4C H4C 119.4(5) . . ?
C4C C5C C6C 123.2(8) . . ?
C4C C5C H5C 118.4(5) . . ?
C6C C5C H5C 118.4(5) . . ?
C7C C6C C5C 120.9(7) . . ?
C7C C6C C1C 126.1(7) . . ?
C5C C6C C1C 113.0(7) . . ?
N2C C7C C6C 124.3(7) . . ?
N2C C7C H7C 117.8(4) . . ?
C6C C7C H7C 117.8(5) . . ?
C9C C8C C13C 121.2(8) . . ?
C9C C8C N2C 117.5(8) . . ?
C13C C8C N2C 121.2(7) . . ?
C8C C9C C10C 119.0(9) . . ?
C8C C9C H9C 120.5(5) . . ?
C10C C9C H9C 120.5(6) . . ?
C11C C10C C9C 120.9(10) . . ?
C11C C10C H10C 119.6(6) . . ?
C9C C10C H10C 119.6(6) . . ?
C12C C11C C10C 119.0(9) . . ?
C12C C11C H11C 120.5(6) . . ?
C10C C11C H11C 120.5(6) . . ?
C11C C12C C13C 121.2(8) . . ?
C11C C12C H12C 119.4(6) . . ?
C13C C12C H12C 119.4(5) . . ?
C8C C13C C12C 118.6(8) . . ?
C8C C13C C14C 124.3(8) . . ?
C12C C13C C14C 116.9(8) . . ?
N6C C14C N3C 111.4(7) . . ?
N6C C14C C13C 129.5(7) . . ?
N3C C14C C13C 119.0(7) . . ?
N6C C15C H15G 109.5(5) . . ?
N6C C15C H15H 109.5(4) . . ?
H15G C15C H15H 109.5 . . ?
N6C C15C H15I 109.5(5) . . ?
H15G C15C H15I 109.5 . . ?
H15H C15C H15I 109.5 . . ?
C17C C16C C21C 122.1(10) . . ?
C17C C16C N6C 132.7(9) . . ?
C21C C16C N6C 105.2(7) . . ?
C16C C17C C18C 119.7(10) . . ?
C16C C17C H17C 120.2(6) . . ?
C18C C17C H17C 120.2(6) . . ?
C17C C18C C19C 119.5(10) . . ?
C17C C18C H18C 120.2(7) . . ?
C19C C18C H18C 120.2(7) . . ?
C18C C19C C20C 123.8(10) . . ?
C18C C19C H19C 118.1(7) . . ?
C20C C19C H19C 118.1(6) . . ?
C19C C20C C21C 113.7(9) . . ?
C19C C20C C22C 122.6(9) . . ?
C21C C20C C22C 123.7(8) . . ?
N3C C21C C20C 129.2(8) . . ?
N3C C21C C16C 109.4(8) . . ?
C20C C21C C16C 121.2(8) . . ?
N4C C22C C20C 125.7(8) . . ?
N4C C22C H22C 117.2(5) . . ?
C20C C22C H22C 117.1(5) . . ?
C24C C23C C28C 119.2(8) . . ?
C24C C23C N4C 118.8(8) . . ?
C28C C23C N4C 121.9(7) . . ?
C25C C24C C23C 121.9(10) . . ?
C25C C24C H24C 119.1(6) . . ?
C23C C24C H24C 119.1(6) . . ?
C24C C25C C26C 119.9(8) . . ?
C24C C25C H25C 120.0(6) . . ?
C26C C25C H25C 120.0(5) . . ?
C27C C26C C25C 119.0(9) . . ?
C27C C26C H26C 120.5(6) . . ?
C25C C26C H26C 120.5(5) . . ?
C26C C27C C28C 121.7(10) . . ?
C26C C27C H27C 119.1(6) . . ?
C28C C27C H27C 119.1(5) . . ?
C23C C28C C27C 118.2(8) . . ?
C23C C28C C29C 123.4(7) . . ?
C27C C28C C29C 118.2(8) . . ?
N1C C29C N5C 110.1(6) . . ?
N1C C29C C28C 122.4(6) . . ?
N5C C29C C28C 127.5(6) . . ?
N5C C30C H30D 109.5(5) . . ?
N5C C30C H30E 109.5(5) . . ?
H30D C30C H30E 109.5 . . ?
N5C C30C H30F 109.5(5) . . ?
H30D C30C H30F 109.5 . . ?
H30E C30C H30F 109.5 . . ?
C29D N1D C1D 107.0(6) . . ?
C29D N1D Fe1D 126.7(5) . . ?
C1D N1D Fe1D 126.0(5) . . ?
C7D N2D C8D 118.2(6) . . ?
C7D N2D Fe1D 128.7(5) . . ?
C8D N2D Fe1D 112.9(5) . . ?
C14D N3D C21D 107.0(6) . . ?
C14D N3D Fe1D 127.3(5) . . ?
C21D N3D Fe1D 125.5(5) . . ?
C22D N4D C23D 118.2(7) . . ?
C22D N4D Fe1D 128.3(6) . . ?
C23D N4D Fe1D 112.9(5) . . ?
C29D N5D C2D 107.3(6) . . ?
C29D N5D C30D 128.9(7) . . ?
C2D N5D C30D 123.7(6) . . ?
C14D N6D C16D 107.0(7) . . ?
C14D N6D C15D 127.5(8) . . ?
C16D N6D C15D 125.4(7) . . ?
C2D C1D N1D 109.0(7) . . ?
C2D C1D C6D 122.0(7) . . ?
N1D C1D C6D 128.8(6) . . ?
C1D C2D N5D 106.4(7) . . ?
C1D C2D C3D 122.3(8) . . ?
N5D C2D C3D 131.2(8) . . ?
C4D C3D C2D 116.0(8) . . ?
C4D C3D H3D 122.0(5) . . ?
C2D C3D H3D 122.0(5) . . ?
C3D C4D C5D 120.9(8) . . ?
C3D C4D H4D 119.5(5) . . ?
C5D C4D H4D 119.5(5) . . ?
C6D C5D C4D 121.7(8) . . ?
C6D C5D H5D 119.1(5) . . ?
C4D C5D H5D 119.1(5) . . ?
C5D C6D C1D 116.8(7) . . ?
C5D C6D C7D 119.4(7) . . ?
C1D C6D C7D 123.7(7) . . ?
N2D C7D C6D 123.2(7) . . ?
N2D C7D H7D 118.4(5) . . ?
C6D C7D H7D 118.4(4) . . ?
C9D C8D C13D 120.0(7) . . ?
C9D C8D N2D 118.2(7) . . ?
C13D C8D N2D 121.3(7) . . ?
C10D C9D C8D 121.0(8) . . ?
C10D C9D H9D 119.5(5) . . ?
C8D C9D H9D 119.5(5) . . ?
C9D C10D C11D 119.5(8) . . ?
C9D C10D H10D 120.2(5) . . ?
C11D C10D H10D 120.2(5) . . ?
C12D C11D C10D 120.5(8) . . ?
C12D C11D H11D 119.8(5) . . ?
C10D C11D H11D 119.7(5) . . ?
C11D C12D C13D 120.9(8) . . ?
C11D C12D H12D 119.6(5) . . ?
C13D C12D H12D 119.6(5) . . ?
C12D C13D C8D 118.1(7) . . ?
C12D C13D C14D 120.1(7) . . ?
C8D C13D C14D 121.5(7) . . ?
N6D C14D N3D 110.3(7) . . ?
N6D C14D C13D 128.9(7) . . ?
N3D C14D C13D 120.4(7) . . ?
N6D C15D H15D 109.5(5) . . ?
N6D C15D H15E 109.5(5) . . ?
H15D C15D H15E 109.5 . . ?
N6D C15D H15F 109.5(5) . . ?
H15D C15D H15F 109.5 . . ?
H15E C15D H15F 109.5 . . ?
C21D C16D N6D 107.7(7) . . ?
C21D C16D C17D 120.7(9) . . ?
N6D C16D C17D 131.6(9) . . ?
C16D C17D C18D 117.4(10) . . ?
C16D C17D H17D 121.3(7) . . ?
C18D C17D H17D 121.3(5) . . ?
C19D C18D C17D 121.3(9) . . ?
C19D C18D H18D 119.3(6) . . ?
C17D C18D H18D 119.4(5) . . ?
C18D C19D C20D 122.7(9) . . ?
C18D C19D H19D 118.6(6) . . ?
C20D C19D H19D 118.6(6) . . ?
C21D C20D C19D 114.8(8) . . ?
C21D C20D C22D 122.8(7) . . ?
C19D C20D C22D 122.0(8) . . ?
C16D C21D N3D 108.1(7) . . ?
C16D C21D C20D 122.9(8) . . ?
N3D C21D C20D 128.8(7) . . ?
N4D C22D C20D 125.2(8) . . ?
N4D C22D H22D 117.4(5) . . ?
C20D C22D H22D 117.4(5) . . ?
C24D C23D N4D 118.2(7) . . ?
C24D C23D C28D 119.7(8) . . ?
N4D C23D C28D 122.0(7) . . ?
C25D C24D C23D 119.5(9) . . ?
C25D C24D H24D 120.2(6) . . ?
C23D C24D H24D 120.2(5) . . ?
C24D C25D C26D 121.2(9) . . ?
C24D C25D H25D 119.4(6) . . ?
C26D C25D H25D 119.4(6) . . ?
C27D C26D C25D 120.1(9) . . ?
C27D C26D H26D 119.9(6) . . ?
C25D C26D H26D 119.9(6) . . ?
C26D C27D C28D 120.7(9) . . ?
C26D C27D H27D 119.6(6) . . ?
C28D C27D H27D 119.6(5) . . ?
C27D C28D C23D 118.6(8) . . ?
C27D C28D C29D 121.4(7) . . ?
C23D C28D C29D 119.8(7) . . ?
N1D C29D N5D 110.1(7) . . ?
N1D C29D C28D 122.7(7) . . ?
N5D C29D C28D 127.0(7) . . ?
N5D C30D H30A 109.5(5) . . ?
N5D C30D H30B 109.5(5) . . ?
H30A C30D H30B 109.5 . . ?
N5D C30D H30C 109.5(4) . . ?
H30A C30D H30C 109.5 . . ?
H30B C30D H30C 109.5 . . ?

loop_
_geom_bond_atom_site_label_1
_geom_bond_atom_site_label_2
_geom_bond_distance
_geom_bond_site_symmetry_2
_geom_bond_publ_flag
Fe1A O1A 1.755(5) . ?
Fe1A N1A 2.002(6) . ?
Fe1A N3A 2.024(6) . ?
Fe1A N2A 2.139(6) . ?
Fe1A N4A 2.142(6) . ?
Fe1A O2A 2.389(6) . ?
Fe1B O1A 1.772(5) . ?
Fe1B N3B 2.010(6) . ?
Fe1B N1B 2.009(6) . ?
Fe1B N2B 2.137(6) . ?
Fe1B N4B 2.140(6) . ?
Fe1B O2B 2.385(6) . ?
N1A C29A 1.350(10) . ?
N1A C1A 1.392(10) . ?
N2A C22A 1.266(10) . ?
N2A C23A 1.443(10) . ?
N3A C14A 1.321(10) . ?
N3A C21A 1.357(10) . ?
N4A C7A 1.269(9) . ?
N4A C8A 1.449(9) . ?
N5A C29A 1.362(10) . ?
N5A C2A 1.398(11) . ?
N5A C30A 1.471(10) . ?
N6A C16A 1.363(11) . ?
N6A C14A 1.365(10) . ?
N6A C15A 1.469(10) . ?
C1A C6A 1.344(11) . ?
C1A C2A 1.422(10) . ?
C2A C3A 1.368(12) . ?
C3A C4A 1.399(13) . ?
C3A H3A 0.93 . ?
C4A C5A 1.405(13) . ?
C4A H4A 0.93 . ?
C5A C6A 1.404(12) . ?
C5A H5A 0.93 . ?
C6A C7A 1.503(10) . ?
C7A H7A 0.93 . ?
C8A C9A 1.378(12) . ?
C8A C13A 1.435(11) . ?
C9A C10A 1.364(12) . ?
C9A H9A 0.93 . ?
C10A C11A 1.398(13) . ?
C10A H10A 0.93 . ?
C11A C12A 1.394(13) . ?
C11A H11A 0.93 . ?
C12A C13A 1.379(11) . ?
C12A H12A 0.93 . ?
C13A C14A 1.456(11) . ?
C15A H15A 0.96 . ?
C15A H15B 0.96 . ?
C15A H15C 0.96 . ?
C16A C21A 1.381(12) . ?
C16A C17A 1.396(12) . ?
C17A C18A 1.462(15) . ?
C17A H17A 0.93 . ?
C18A C19A 1.414(15) . ?
C18A H18A 0.93 . ?
C19A C20A 1.418(13) . ?
C19A H19A 0.93 . ?
C20A C21A 1.418(12) . ?
C20A C22A 1.447(12) . ?
C22A H22A 0.93 . ?
C23A C24A 1.389(11) . ?
C23A C28A 1.450(12) . ?
C24A C25A 1.364(13) . ?
C24A H24A 0.93 . ?
C25A C26A 1.341(14) . ?
C25A H25A 0.93 . ?
C26A C27A 1.442(13) . ?
C26A H26A 0.93 . ?
C27A C28A 1.390(12) . ?
C27A H27A 0.93 . ?
C28A C29A 1.458(12) . ?
C30A H30A 0.96 . ?
C30A H30B 0.96 . ?
C30A H30C 0.96 . ?
N1B C29B 1.346(10) . ?
N1B C1B 1.359(10) . ?
N2B C7B 1.270(10) . ?
N2B C8B 1.440(10) . ?
N3B C14B 1.326(9) . ?
N3B C21B 1.366(10) . ?
N4B C22B 1.268(9) . ?
N4B C23B 1.455(9) . ?
N5B C29B 1.345(10) . ?
N5B C2B 1.406(10) . ?
N5B C30B 1.455(11) . ?
N6B C14B 1.357(10) . ?
N6B C16B 1.388(10) . ?
N6B C15B 1.449(10) . ?
C1B C2B 1.382(11) . ?
C1B C6B 1.419(11) . ?
C2B C3B 1.377(12) . ?
C3B C4B 1.409(14) . ?
C3B H3B 0.93 . ?
C4B C5B 1.417(14) . ?
C4B H4B 0.93 . ?
C5B C6B 1.368(12) . ?
C5B H5B 0.93 . ?
C6B C7B 1.474(11) . ?
C7B H7B 0.93 . ?
C8B C13B 1.413(11) . ?
C8B C9B 1.413(11) . ?
C9B C10B 1.368(12) . ?
C9B H9B 0.93 . ?
C10B C11B 1.395(13) . ?
C10B H10B 0.93 . ?
C11B C12B 1.358(13) . ?
C11B H11B 0.93 . ?
C12B C13B 1.392(11) . ?
C12B H12B 0.93 . ?
C13B C14B 1.481(11) . ?
C15B H15D 0.96 . ?
C15B H15E 0.96 . ?
C15B H15F 0.96 . ?
C16B C17B 1.398(11) . ?
C16B C21B 1.424(10) . ?
C17B C18B 1.347(12) . ?
C17B H17B 0.93 . ?
C18B C19B 1.395(12) . ?
C18B H18B 0.93 . ?
C19B C20B 1.391(11) . ?
C19B H19B 0.93 . ?
C20B C21B 1.367(11) . ?
C20B C22B 1.482(10) . ?
C22B H22B 0.93 . ?
C23B C24B 1.369(11) . ?
C23B C28B 1.414(11) . ?
C24B C25B 1.406(11) . ?
C24B H24B 0.93 . ?
C25B C26B 1.395(13) . ?
C25B H25B 0.93 . ?
C26B C27B 1.354(12) . ?
C26B H26B 0.93 . ?
C27B C28B 1.410(11) . ?
C27B H27B 0.93 . ?
C28B C29B 1.466(11) . ?
C30B H30D 0.96 . ?
C30B H30E 0.96 . ?
C30B H30F 0.96 . ?
Cl1 O13 1.335(10) . ?
Cl1 O12 1.391(13) . ?
Cl1 O11 1.397(9) . ?
Cl1 O14 1.450(12) . ?
Cl2 O22 1.341(9) . ?
Cl2 O21 1.357(8) . ?
Cl2 O23 1.369(15) . ?
Cl2 O24 1.382(10) . ?
Cl3 O33 1.356(11) . ?
Cl3 O34 1.359(13) . ?
Cl3 O31 1.372(9) . ?
Cl3 O32 1.422(9) . ?
Cl4 O43 1.373(9) . ?
Cl4 O41 1.409(8) . ?
Cl4 O42 1.445(7) . ?
Cl4 O44 1.467(13) . ?
Cl5 O54 1.344(10) . ?
Cl5 O53 1.352(9) . ?
Cl5 O51 1.462(8) . ?
Cl5 O52 1.476(11) . ?
Cl6 O63 1.30(2) . ?
Cl6 O62 1.335(10) . ?
Cl6 O64 1.346(13) . ?
Cl6 O61 1.387(9) . ?
Cl7 O73 1.361(11) . ?
Cl7 O74 1.37(2) . ?
Cl7 O71 1.386(11) . ?
Cl7 O72 1.436(12) . ?
Cl8 O83 1.366(9) . ?
Cl8 O81 1.385(9) . ?
Cl8 O84 1.422(10) . ?
Cl8 O82 1.437(9) . ?
N1 C1 1.08(2) . ?
N2 C3 1.08(2) . ?
N3 C5 1.15(2) . ?
N4 C7 1.25(3) . ?
N5 C9 1.11(2) . ?
N6 C11 1.33(2) . ?
C1 C2 1.48(2) . ?
C2 H2A 0.96 . ?
C2 H2B 0.96 . ?
C2 H2C 0.96 . ?
C3 C4 1.39(2) . ?
C5 C6 1.44(2) . ?
C7 C8 1.39(3) . ?
C9 C10 1.51(4) . ?
C11 C12 1.20(3) . ?
Fe1C O1C 1.778(5) . ?
Fe1C N3C 1.996(6) . ?
Fe1C N1C 2.042(6) . ?
Fe1C N4C 2.141(7) . ?
Fe1C N2C 2.146(6) . ?
Fe1C O2C 2.314(5) . ?
Fe1D O1C 1.732(5) . ?
Fe1D N3D 2.003(7) . ?
Fe1D N1D 2.017(6) . ?
Fe1D N2D 2.126(6) . ?
Fe1D N4D 2.131(6) . ?
N1C C29C 1.293(9) . ?
N1C C1C 1.361(9) . ?
N2C C7C 1.303(10) . ?
N2C C8C 1.464(9) . ?
N3C C14C 1.368(10) . ?
N3C C21C 1.378(11) . ?
N4C C22C 1.310(11) . ?
N4C C23C 1.445(11) . ?
N5C C2C 1.358(10) . ?
N5C C29C 1.358(10) . ?
N5C C30C 1.469(10) . ?
N6C C14C 1.335(10) . ?
N6C C16C 1.425(12) . ?
N6C C15C 1.465(11) . ?
C1C C2C 1.356(10) . ?
C1C C6C 1.439(10) . ?
C2C C3C 1.405(12) . ?
C3C C4C 1.354(13) . ?
C3C H3C 0.93 . ?
C4C C5C 1.395(12) . ?
C4C H4C 0.93 . ?
C5C C6C 1.407(11) . ?
C5C H5C 0.93 . ?
C6C C7C 1.408(11) . ?
C7C H7C 0.93 . ?
C8C C9C 1.350(12) . ?
C8C C13C 1.376(12) . ?
C9C C10C 1.404(13) . ?
C9C H9C 0.93 . ?
C10C C11C 1.370(15) . ?
C10C H10C 0.93 . ?
C11C C12C 1.354(13) . ?
C11C H11C 0.93 . ?
C12C C13C 1.402(12) . ?
C12C H12C 0.93 . ?
C13C C14C 1.478(13) . ?
C15C H15G 0.96 . ?
C15C H15H 0.96 . ?
C15C H15I 0.96 . ?
C16C C17C 1.334(13) . ?
C16C C21C 1.401(12) . ?
C17C C18C 1.35(2) . ?
C17C H17C 0.93 . ?
C18C C19C 1.40(2) . ?
C18C H18C 0.93 . ?
C19C C20C 1.400(13) . ?
C19C H19C 0.93 . ?
C20C C21C 1.407(12) . ?
C20C C22C 1.440(13) . ?
C22C H22C 0.93 . ?
C23C C24C 1.354(12) . ?
C23C C28C 1.384(12) . ?
C24C C25C 1.353(14) . ?
C24C H24C 0.93 . ?
C25C C26C 1.39(2) . ?
C25C H25C 0.93 . ?
C26C C27C 1.329(13) . ?
C26C H26C 0.93 . ?
C27C C28C 1.410(12) . ?
C27C H27C 0.93 . ?
C28C C29C 1.494(11) . ?
C30C H30D 0.96 . ?
C30C H30E 0.96 . ?
C30C H30F 0.96 . ?
N1D C29D 1.329(9) . ?
N1D C1D 1.375(10) . ?
N2D C7D 1.326(10) . ?
N2D C8D 1.424(10) . ?
N3D C14D 1.357(10) . ?
N3D C21D 1.383(10) . ?
N4D C22D 1.287(11) . ?
N4D C23D 1.420(10) . ?
N5D C29D 1.348(9) . ?
N5D C2D 1.390(11) . ?
N5D C30D 1.494(10) . ?
N6D C14D 1.358(10) . ?
N6D C16D 1.388(11) . ?
N6D C15D 1.471(11) . ?
C1D C2D 1.353(11) . ?
C1D C6D 1.385(11) . ?
C2D C3D 1.415(12) . ?
C3D C4D 1.378(13) . ?
C3D H3D 0.93 . ?
C4D C5D 1.416(12) . ?
C4D H4D 0.93 . ?
C5D C6D 1.372(11) . ?
C5D H5D 0.93 . ?
C6D C7D 1.450(11) . ?
C7D H7D 0.93 . ?
C8D C9D 1.381(11) . ?
C8D C13D 1.413(11) . ?
C9D C10D 1.367(12) . ?
C9D H9D 0.93 . ?
C10D C11D 1.393(13) . ?
C10D H10D 0.93 . ?
C11D C12D 1.371(13) . ?
C11D H11D 0.93 . ?
C12D C13D 1.394(10) . ?
C12D H12D 0.93 . ?
C13D C14D 1.464(12) . ?
C15D H15D 0.96 . ?
C15D H15E 0.96 . ?
C15D H15F 0.96 . ?
C16D C21D 1.376(11) . ?
C16D C17D 1.391(13) . ?
C17D C18D 1.40(2) . ?
C17D H17D 0.93 . ?
C18D C19D 1.347(13) . ?
C18D H18D 0.93 . ?
C19D C20D 1.424(12) . ?
C19D H19D 0.93 . ?
C20D C21D 1.393(11) . ?
C20D C22D 1.432(12) . ?
C22D H22D 0.93 . ?
C23D C24D 1.382(12) . ?
C23D C28D 1.430(11) . ?
C24D C25D 1.373(13) . ?
C24D H24D 0.93 . ?
C25D C26D 1.382(13) . ?
C25D H25D 0.93 . ?
C26D C27D 1.365(13) . ?
C26D H26D 0.93 . ?
C27D C28D 1.385(12) . ?
C27D H27D 0.93 . ?
C28D C29D 1.472(12) . ?
C30D H30A 0.96 . ?
C30D H30B 0.96 . ?
C30D H30C 0.96 . ?
